data_1577316
loop_
_publ_author_name
'Fidelius, Jannis'
'Taube, Clemens'
'Schwedtmann, Kai'
'Hennersdorf, Felix'
'Gomila, Rosa Maria'
'Frontera, Antonio'
'Wolf, Robert'
'Weigand, Jan J.'

_publ_section_title
;
 Imidazoliumyl-Substituted Di-and Iso-Tetraphosphanes and Their
 Metal-Mediated Fragmentation Reactions
;
_journal_name_full 'Chemical Science'
_journal_paper_doi 10.1039/D6SC02577C
_journal_year 2026
_chemical_formula_moiety 'C51 H75 N6 P4, 3(C F3 O3 S), 4(C H2 Cl2)'
_chemical_formula_sum 'C58 H83 Cl8 F9 N6 O9 P4 S3'
_chemical_formula_weight 1682.96
_space_group_crystal_system triclinic
_space_group_IT_number 2
_space_group_name_Hall '-P 1'
_space_group_name_H-M_alt 'P -1'
_atom_sites_solution_hydrogens geom
_audit_creation_date 2019-02-20
_audit_creation_method
;
Olex2 1.2
(compiled 2015.09.30 svn.r3233 for OlexSys, GUI svn.r5103)
;
_audit_update_record
;
2026-01-21 deposited with the CCDC.	2026-05-28 downloaded from the CCDC.
;
_cell_angle_alpha 74.3662(18)
_cell_angle_beta 85.3052(17)
_cell_angle_gamma 68.1297(18)
_cell_formula_units_Z 2
_cell_length_a 14.3379(3)
_cell_length_b 16.0023(3)
_cell_length_c 19.1242(4)
_cell_measurement_reflns_used 21139
_cell_measurement_temperature 100.01(10)
_cell_measurement_theta_max 76.2600
_cell_measurement_theta_min 3.0740
_cell_volume 3920.55(15)
_computing_cell_refinement 'CrysAlisPro 1.171.38.41 (Rigaku OD, 2015)'
_computing_data_collection 'CrysAlisPro 1.171.38.41 (Rigaku OD, 2015)'
_computing_data_reduction 'CrysAlisPro 1.171.38.41 (Rigaku OD, 2015)'
_computing_molecular_graphics 'Olex2 (Dolomanov et al., 2009)'
_computing_publication_material 'Olex2 (Dolomanov et al., 2009)'
_computing_structure_refinement 'ShelXL (Sheldrick, 2015)'
_computing_structure_solution 'ShelXT (Sheldrick, 2015)'
_diffrn_ambient_environment N~2~
_diffrn_ambient_temperature 100.01(10)
_diffrn_detector 'CCD plate'
_diffrn_detector_area_resol_mean 5.2850
_diffrn_detector_type AtlasS2
_diffrn_measured_fraction_theta_full 1.000
_diffrn_measured_fraction_theta_max 0.982
_diffrn_measurement_details
;
List of Runs (angles in degrees, time in seconds):

  # Type    Start    End  Width  t~exp~   \w     \q     \k     \f   Frames
#--------------------------------------------------------------------------
  1  \w    -52.00  -7.00   0.50    2.50    --  -38.50 -77.00 -90.00   90
  2  \w    -26.00  74.00   0.50    2.50    --   42.50 -77.00-180.00  200
  3  \w     84.00 109.00   0.50   10.00    --  111.00 -94.00 -60.00   50
  4  \w    100.00 127.00   0.50   10.00    --  111.00 -61.00   0.00   54
  5  \w     88.00 121.00   0.50   10.00    --  111.00-125.00  90.00   66
  6  \w    113.00 141.00   0.50   10.00    --  111.00 -77.00 120.00   56
  7  \w     57.00  84.00   0.50   10.00    --  111.00 -94.00  30.00   54
  8  \w     47.00  73.00   0.50   10.00    --  111.00 -61.00   0.00   52
  9  \w     41.00  70.00   0.50   10.00    --  111.00-125.00  90.00   58
 10  \w     39.00  96.00   0.50   10.00    --  111.00 -77.00 120.00  114
 11  \w     43.00 134.00   0.50   10.00    --  111.00 -45.00 120.00  182
 12  \w     89.00 173.00   0.50   10.00    --  111.00  45.00 120.00  168
 13  \w    106.00 139.00   0.50   10.00    --  111.00  61.00 -30.00   66
 14  \w    152.00 177.00   0.50   10.00    --  111.00  61.00 -30.00   50
 15  \w    108.00 135.00   0.50   10.00    --  111.00 125.00 -90.00   54
 16  \w     95.00 131.00   0.50   10.00    --  111.00 125.00-150.00   72
 17  \w    117.00 144.00   0.50   10.00    --  111.00 125.00-180.00   54
 18  \w    145.00 178.00   0.50   10.00    --  111.00 125.00-180.00   66
 19  \w    100.00 164.00   0.50   10.00    --  111.00  30.00-120.00  128
 20  \w     89.00 178.00   0.50   10.00    --  111.00  30.00-180.00  178
 21  \w     87.00 148.00   0.50   10.00    --  111.00  45.00  30.00  122
 22  \w     97.00 144.00   0.50   10.00    --  111.00 125.00  60.00   94
 23  \w     31.00  95.00   0.50   10.00    --  111.00 -94.00   0.00  128
 24  \w     51.00  78.00   0.50   10.00    --  111.00-125.00 -60.00   54
 25  \w     77.00 121.00   0.50   10.00    --  111.00-125.00-120.00   88
 26  \w     96.00 121.00   0.50   10.00    --  111.00-125.00-150.00   50
 27  \w     58.00  83.00   0.50   10.00    --  111.00-125.00-150.00   50
 28  \w     39.00 121.00   0.50   10.00    --  111.00-123.00 -56.14  164
 29  \w     43.00 119.00   0.50   10.00    --  111.00-125.00   0.00  152
 30  \w     33.00 107.00   0.50   10.00    --  111.00 -94.00  90.00  148
 31  \w     31.00  77.00   0.50   10.00    --  111.00 -94.00 -60.00   92
 32  \w    -95.00 -10.00   0.50    2.50    --  -38.50 127.00  38.00  170
 33  \w   -106.00 -47.00   0.50    2.50    --  -38.50 -38.00   0.00  118
 34  \w   -107.00 -76.00   0.50    2.50    --  -38.50 -77.00 -90.00   62
 35  \w   -110.00 -16.00   0.50    2.50    --  -38.50 -38.00 -90.00  188
;
_diffrn_measurement_device 'four-circle diffractometer'
_diffrn_measurement_device_type 'SuperNova, Dual, Cu at zero, AtlasS2'
_diffrn_measurement_method '\w scans'
_diffrn_orient_matrix_type 'CrysAlisPro convention (1999,Acta A55,543-557)'
_diffrn_orient_matrix_UB_11 -0.0011450000
_diffrn_orient_matrix_UB_12 0.0207268000
_diffrn_orient_matrix_UB_13 -0.0834705000
_diffrn_orient_matrix_UB_21 0.1069120000
_diffrn_orient_matrix_UB_22 0.0015908000
_diffrn_orient_matrix_UB_23 -0.0013422000
_diffrn_orient_matrix_UB_31 0.0444892000
_diffrn_orient_matrix_UB_32 -0.1053531000
_diffrn_orient_matrix_UB_33 0.0055949000
_diffrn_radiation_monochromator mirror
_diffrn_radiation_probe x-ray
_diffrn_radiation_type CuK\a
_diffrn_radiation_wavelength 1.54184
_diffrn_reflns_av_R_equivalents 0.0513
_diffrn_reflns_av_unetI/netI 0.0513
_diffrn_reflns_Laue_measured_fraction_full 1.000
_diffrn_reflns_Laue_measured_fraction_max 0.982
_diffrn_reflns_limit_h_max 17
_diffrn_reflns_limit_h_min -17
_diffrn_reflns_limit_k_max 14
_diffrn_reflns_limit_k_min -20
_diffrn_reflns_limit_l_max 23
_diffrn_reflns_limit_l_min -23
_diffrn_reflns_number 42231
_diffrn_reflns_point_group_measured_fraction_full 1.000
_diffrn_reflns_point_group_measured_fraction_max 0.982
_diffrn_reflns_theta_full 67.684
_diffrn_reflns_theta_max 76.835
_diffrn_reflns_theta_min 2.400
_diffrn_source 'micro-focus sealed X-ray tube'
_diffrn_source_type 'SuperNova (Cu) X-ray Source'
_exptl_absorpt_coefficient_mu 4.789
_exptl_absorpt_correction_T_max 0.674
_exptl_absorpt_correction_T_min 0.225
_exptl_absorpt_correction_type gaussian
_exptl_absorpt_process_details
;
CrysAlisPro 1.171.38.41 (Rigaku Oxford Diffraction, 2015)
Numerical absorption correction based on gaussian integration over
			a multifaceted crystal model
Empirical absorption correction using spherical harmonics,
 implemented in SCALE3 ABSPACK scaling algorithm.
;
_exptl_crystal_colour 'clear colourless'
_exptl_crystal_colour_lustre clear
_exptl_crystal_colour_primary colourless
_exptl_crystal_density_diffrn 1.426
_exptl_crystal_description plate
_exptl_crystal_F_000 1740
_exptl_crystal_size_max 0.55
_exptl_crystal_size_mid 0.335
_exptl_crystal_size_min 0.109
_refine_diff_density_max 0.823
_refine_diff_density_min -0.880
_refine_diff_density_rms 0.093
_refine_ls_extinction_method none
_refine_ls_goodness_of_fit_ref 1.019
_refine_ls_hydrogen_treatment constr
_refine_ls_matrix_type full
_refine_ls_number_parameters 1178
_refine_ls_number_reflns 16256
_refine_ls_number_restraints 1069
_refine_ls_restrained_S_all 1.109
_refine_ls_R_factor_all 0.0696
_refine_ls_R_factor_gt 0.0642
_refine_ls_shift/su_max 0.001
_refine_ls_shift/su_mean 0.000
_refine_ls_structure_factor_coef Fsqd
_refine_ls_weighting_details 'w=1/[\s^2^(Fo^2^)+(0.1104P)^2^+4.0710P] where P=(Fo^2^+2Fc^2^)/3'
_refine_ls_weighting_scheme calc
_refine_ls_wR_factor_gt 0.1749
_refine_ls_wR_factor_ref 0.1817
_reflns_Friedel_coverage 0.000
_reflns_number_gt 14524
_reflns_number_total 16256
_reflns_threshold_expression 'I > 2\s(I)'
_cod_data_source_file d6sc02577c2.cif
_cod_data_source_block jjw1043
_cod_original_cell_volume 3920.54(15)
_cod_database_code 1577316
_chemical_oxdiff_formula 'C116 H150 Cl12 F18 N15 O18 P8 S6 '
_shelx_space_group_comment
;
The symmetry employed for this shelxl refinement is uniquely defined
by the following loop, which should always be used as a source of
symmetry information in preference to the above space-group names.
They are only intended as comments.
;
_reflns_odcompleteness_completeness 100.00
_reflns_odcompleteness_iscentric 1
_reflns_odcompleteness_theta 66.97
_olex2_refinement_description
;
1. Fixed Uiso
 At 1.2 times of:
  All C(H) groups, All C(H,H) groups
 At 1.5 times of:
  All C(H,H,H) groups
2. Uiso/Uaniso restraints and constraints
S3B \\sim F7B \\sim F9B \\sim O7B \\sim O8B \\sim O9B \\sim C54B: within 2A
with sigma of 0.01 and sigma for terminal atoms of 0.02
Cl3A \\sim Cl4A \\sim C56A \\sim Cl3B \\sim Cl4B \\sim C56B: within 2A with
sigma of 0.01 and sigma for terminal atoms of 0.02
O5 \\sim O6 \\sim S2A \\sim F4A \\sim F5A \\sim F6A \\sim O4A \\sim C53A \\sim
S2B \\sim F4B \\sim F5B \\sim F6B \\sim O4B \\sim C53B: within 2A with sigma of
0.01 and sigma for terminal atoms of 0.02
S3C \\sim F7C \\sim F8C \\sim F9C \\sim O7C \\sim O8C \\sim O9C \\sim C54C
\\sim S3B \\sim F7B \\sim F8B \\sim F9B \\sim O7B \\sim O8B \\sim O9B \\sim
C54B: within 2A with sigma of 0.01 and sigma for terminal atoms of 0.02
S3A \\sim F7A \\sim F8A \\sim F9A \\sim O7A \\sim O8A \\sim O9A \\sim C54A
\\sim S3C \\sim F7C \\sim F8C \\sim F9C \\sim O7C \\sim O8C \\sim O9C \\sim
C54C \\sim S3B \\sim F7B \\sim F8B \\sim F9B \\sim O7B \\sim O8B \\sim O9B
\\sim C54B: within 2A with sigma of 0.01 and sigma for terminal atoms of 0.02
Cl11 \\sim Cl12 \\sim C59B \\sim Cl9 \\sim Cl10 \\sim C59A: within 2A with
sigma of 0.01 and sigma for terminal atoms of 0.02
Cl7A \\sim Cl8A \\sim C58A \\sim Cl7B \\sim Cl8B \\sim C58B: within 2A with
sigma of 0.01 and sigma for terminal atoms of 0.02
Cl5B \\sim Cl6B \\sim C57B \\sim Cl5A \\sim Cl6A \\sim C57A: within 2A with
sigma of 0.01 and sigma for terminal atoms of 0.02
3. Same fragment restrains
{S2B, F4B, F5B, F6B, O4B, C53B} sigma for 1-2: 0.02, 1-3: 0.02
as
{S2A, F4A, F5A, F6A, O4A, C53A}
{S3B, F7B, F8B, F9B, O9B, O7B, O8B, C54B} sigma for 1-2: 0.02, 1-3: 0.02
{S3C, F7C, F8C, F9C, O8C, O7C, O9C, C54C} sigma for 1-2: 0.02, 1-3: 0.02
as
{S3A, F7A, F8A, F9A, O7A, O8A, O9A, C54A}
{Cl8A, Cl7A, C58A} sigma for 1-2: 0.02, 1-3: 0.02
{Cl2, Cl1, C55} sigma for 1-2: 0.02, 1-3: 0.02
{Cl11, Cl12, C59B} sigma for 1-2: 0.02, 1-3: 0.02
{Cl9, Cl10, C59A} sigma for 1-2: 0.02, 1-3: 0.02
{Cl6B, Cl5B, C57B} sigma for 1-2: 0.02, 1-3: 0.02
{Cl5A, Cl6A, C57A} sigma for 1-2: 0.02, 1-3: 0.02
{Cl4B, Cl3B, C56B} sigma for 1-2: 0.02, 1-3: 0.02
{Cl3A, Cl4A, C56A} sigma for 1-2: 0.02, 1-3: 0.02
as
{Cl7B, Cl8B, C58B}
4. Others
 1*[Sof(S3A)+Sof(F7A)+Sof(F8A)+Sof(F9A)+Sof(O7A)+Sof(O8A)+Sof(O9A)+Sof(C54A)]+
 1*[Sof(S3B)+Sof(F7B)+Sof(F8B)+Sof(F9B)+Sof(O9B)+Sof(O7B)+Sof(O8B)+Sof(C54B)]+1*
 [Sof(S3C)+Sof(F7C)+Sof(F8C)+Sof(F9C)+Sof(O8C)+Sof(O7C)+Sof(O9C)+Sof(C54C)]=1
 with esd of 0
 Sof(S3A)=Sof(F7A)=Sof(F8A)=Sof(F9A)=Sof(O7A)=Sof(O8A)=Sof(O9A)=Sof(C54A)=
 FVAR(1)
 Sof(Cl4B)=Sof(Cl3B)=Sof(C56B)=Sof(H56C)=Sof(H56D)=1-FVAR(2)
 Sof(Cl3A)=Sof(Cl4A)=Sof(C56A)=Sof(H56A)=Sof(H56B)=FVAR(2)
 Sof(S2B)=Sof(F4B)=Sof(F5B)=Sof(F6B)=Sof(O4B)=Sof(C53B)=1-FVAR(3)
 Sof(S2A)=Sof(F4A)=Sof(F5A)=Sof(F6A)=Sof(O4A)=Sof(C53A)=FVAR(3)
 Sof(S3B)=Sof(F7B)=Sof(F8B)=Sof(F9B)=Sof(O9B)=Sof(O7B)=Sof(O8B)=Sof(C54B)=
 FVAR(4)
 Sof(S3C)=Sof(F7C)=Sof(F8C)=Sof(F9C)=Sof(O8C)=Sof(O7C)=Sof(O9C)=Sof(C54C)=
 FVAR(5)
 Sof(Cl11)=Sof(Cl12)=Sof(C59B)=Sof(H59A)=Sof(H59B)=1-FVAR(6)
 Sof(Cl9)=Sof(Cl10)=Sof(C59A)=Sof(H59C)=Sof(H59D)=FVAR(6)
 Sof(Cl6B)=Sof(Cl5B)=Sof(C57B)=Sof(H57A)=Sof(H57B)=0.5*(1-FVAR(8))
 Sof(Cl5A)=Sof(Cl6A)=Sof(C57A)=Sof(H57C)=Sof(H57D)=0.5*FVAR(8)
 Sof(Cl8A)=Sof(Cl7A)=Sof(C58A)=Sof(H58A)=Sof(H58B)=0.5*(1-FVAR(9))
 Sof(Cl7B)=Sof(Cl8B)=Sof(C58B)=Sof(H58C)=Sof(H58D)=0.5*FVAR(9)
5.a Ternary CH refined with riding coordinates:
 C4(H4), C7(H7), C21(H21), C24(H24), C38(H38), C41(H41)
5.b Secondary CH2 refined with riding coordinates:
 C59B(H59A,H59B), C56A(H56A,H56B), C59A(H59C,H59D), C57B(H57A,H57B), C55(H55A,
 H55B), C58A(H58A,H58B), C57A(H57C,H57D), C56B(H56C,H56D), C58B(H58C,H58D)
5.c Aromatic/amide H refined with riding coordinates:
 C13(H13), C14(H14), C15(H15), C16(H16), C17(H17), C30(H30), C31(H31),
 C32(H32), C33(H33), C34(H34), C47(H47), C48(H48), C49(H49), C50(H50), C51(H51)
5.d Idealised Me refined as rotating group:
 C5(H5A,H5B,H5C), C6(H6A,H6B,H6C), C8(H8A,H8B,H8C), C9(H9A,H9B,H9C), C10(H10A,
 H10B,H10C), C11(H11A,H11B,H11C), C22(H22A,H22B,H22C), C23(H23A,H23B,H23C),
 C25(H25A,H25B,H25C), C26(H26A,H26B,H26C), C27(H27A,H27B,H27C), C28(H28A,H28B,
 H28C), C39(H39A,H39B,H39C), C40(H40A,H40B,H40C), C42(H42A,H42B,H42C), C43(H43A,
 H43B,H43C), C44(H44A,H44B,H44C), C45(H45A,H45B,H45C)
;
_shelx_shelxl_version_number 2014/7
_olex2_submission_special_instructions 'No special instructions were received'
_oxdiff_exptl_absorpt_empirical_details
;
Empirical correction (ABSPACK) includes:
- Absorption correction using spherical harmonics
- Frame scaling
;
_oxdiff_exptl_absorpt_empirical_full_max 3.213
_oxdiff_exptl_absorpt_empirical_full_min 0.485

loop_
_space_group_symop_operation_xyz
'x, y, z'
'-x, -y, -z'

loop_
_atom_site_label
_atom_site_type_symbol
_atom_site_fract_x
_atom_site_fract_y
_atom_site_fract_z
_atom_site_U_iso_or_equiv
_atom_site_adp_type
_atom_site_occupancy
_atom_site_site_symmetry_order
_atom_site_calc_flag
_atom_site_refinement_flags_posn
_atom_site_refinement_flags_adp
_atom_site_refinement_flags_occupancy
_atom_site_disorder_assembly
_atom_site_disorder_group
P1 P 0.18370(4) 0.62181(4) 0.26046(3) 0.02065(14) Uani 1 1 d . . . . .
P2 P 0.28786(4) 0.64280(4) 0.16814(3) 0.02114(14) Uani 1 1 d . . . . .
P3 P 0.05562(5) 0.73683(4) 0.19053(3) 0.02343(14) Uani 1 1 d . . . . .
P4 P 0.15364(5) 0.51847(4) 0.21393(3) 0.02173(14) Uani 1 1 d . . . . .
N1 N 0.32503(16) 0.79127(15) 0.20938(11) 0.0232(4) Uani 1 1 d . . . . .
N2 N 0.24671(16) 0.83155(15) 0.10498(12) 0.0242(4) Uani 1 1 d . . . . .
N3 N -0.09421(16) 0.70212(15) 0.29483(12) 0.0245(4) Uani 1 1 d . . . . .
N4 N -0.09873(17) 0.67073(15) 0.19090(12) 0.0266(4) Uani 1 1 d . . . . .
N5 N 0.33659(17) 0.36359(15) 0.27821(13) 0.0261(4) Uani 1 1 d . . . . .
N6 N 0.32978(18) 0.41203(17) 0.15937(13) 0.0292(5) Uani 1 1 d . . . . .
C1 C 0.28592(18) 0.75933(17) 0.16415(13) 0.0220(4) Uani 1 1 d . . . . .
C2 C 0.3110(2) 0.88370(19) 0.17777(15) 0.0279(5) Uani 1 1 d . . . . .
C3 C 0.2610(2) 0.90919(18) 0.11304(15) 0.0277(5) Uani 1 1 d . . . . .
C4 C 0.3771(2) 0.73223(19) 0.28045(14) 0.0262(5) Uani 1 1 d . . . . .
H4 H 0.3603 0.6760 0.2931 0.031 Uiso 1 1 calc R . . . .
C5 C 0.3430(2) 0.7786(2) 0.34298(15) 0.0344(6) Uani 1 1 d . . . . .
H5A H 0.3720 0.8250 0.3384 0.052 Uiso 1 1 calc GR . . . .
H5B H 0.3646 0.7325 0.3883 0.052 Uiso 1 1 calc GR . . . .
H5C H 0.2710 0.8075 0.3416 0.052 Uiso 1 1 calc GR . . . .
C6 C 0.4906(2) 0.7009(2) 0.27214(16) 0.0312(6) Uani 1 1 d . . . . .
H6A H 0.5096 0.6734 0.2318 0.047 Uiso 1 1 calc GR . . . .
H6B H 0.5231 0.6558 0.3157 0.047 Uiso 1 1 calc GR . . . .
H6C H 0.5105 0.7537 0.2636 0.047 Uiso 1 1 calc GR . . . .
C7 C 0.2063(2) 0.8222(2) 0.03912(14) 0.0283(5) Uani 1 1 d . . . . .
H7 H 0.1949 0.7632 0.0529 0.034 Uiso 1 1 calc R . . . .
C8 C 0.2853(2) 0.8145(2) -0.01962(16) 0.0389(7) Uani 1 1 d . . . . .
H8A H 0.2989 0.8711 -0.0342 0.058 Uiso 1 1 calc GR . . . .
H8B H 0.2607 0.8047 -0.0608 0.058 Uiso 1 1 calc GR . . . .
H8C H 0.3459 0.7630 -0.0009 0.058 Uiso 1 1 calc GR . . . .
C9 C 0.1056(2) 0.8994(2) 0.01260(17) 0.0386(7) Uani 1 1 d . . . . .
H9A H 0.0665 0.9152 0.0536 0.058 Uiso 1 1 calc GR . . . .
H9B H 0.0701 0.8783 -0.0151 0.058 Uiso 1 1 calc GR . . . .
H9C H 0.1168 0.9533 -0.0174 0.058 Uiso 1 1 calc GR . . . .
C10 C 0.3485(3) 0.9411(2) 0.20960(17) 0.0366(6) Uani 1 1 d . . . . .
H10A H 0.3058 0.9596 0.2484 0.055 Uiso 1 1 calc GR . . . .
H10B H 0.3480 0.9956 0.1727 0.055 Uiso 1 1 calc GR . . . .
H10C H 0.4158 0.9051 0.2282 0.055 Uiso 1 1 calc GR . . . .
C11 C 0.2253(2) 1.0037(2) 0.06045(17) 0.0365(6) Uani 1 1 d . . . . .
H11A H 0.2409 0.9974 0.0119 0.055 Uiso 1 1 calc GR . . . .
H11B H 0.2582 1.0412 0.0715 0.055 Uiso 1 1 calc GR . . . .
H11C H 0.1540 1.0332 0.0643 0.055 Uiso 1 1 calc GR . . . .
C12 C 0.41577(19) 0.56759(17) 0.20035(13) 0.0226(5) Uani 1 1 d . . . . .
C13 C 0.4432(2) 0.51099(18) 0.27062(14) 0.0247(5) Uani 1 1 d . . . . .
H13 H 0.3951 0.5120 0.3064 0.030 Uiso 1 1 calc R . . . .
C14 C 0.5433(2) 0.45282(19) 0.28692(15) 0.0289(5) Uani 1 1 d . . . . .
H14 H 0.5615 0.4143 0.3335 0.035 Uiso 1 1 calc R . . . .
C15 C 0.6157(2) 0.4519(2) 0.23461(16) 0.0321(6) Uani 1 1 d . . . . .
H15 H 0.6824 0.4135 0.2463 0.039 Uiso 1 1 calc R . . . .
C16 C 0.5891(2) 0.5081(2) 0.16448(15) 0.0309(5) Uani 1 1 d . . . . .
H16 H 0.6380 0.5078 0.1293 0.037 Uiso 1 1 calc R . . . .
C17 C 0.4898(2) 0.56447(19) 0.14716(14) 0.0266(5) Uani 1 1 d . . . . .
H17 H 0.4718 0.6007 0.0999 0.032 Uiso 1 1 calc R . . . .
C18 C -0.04942(18) 0.70171(17) 0.22970(14) 0.0230(5) Uani 1 1 d . . . . .
C19 C -0.1737(2) 0.6726(2) 0.29658(16) 0.0306(6) Uani 1 1 d . . . . .
C20 C -0.1757(2) 0.65206(19) 0.23215(16) 0.0311(6) Uani 1 1 d . . . . .
C21 C -0.0660(2) 0.73753(19) 0.35127(15) 0.0279(5) Uani 1 1 d . . . . .
H21 H 0.0010 0.7396 0.3390 0.033 Uiso 1 1 calc R . . . .
C22 C -0.1356(3) 0.8369(2) 0.34738(18) 0.0387(6) Uani 1 1 d . . . . .
H22A H -0.1406 0.8740 0.2982 0.058 Uiso 1 1 calc GR . . . .
H22B H -0.1092 0.8620 0.3779 0.058 Uiso 1 1 calc GR . . . .
H22C H -0.2010 0.8377 0.3636 0.058 Uiso 1 1 calc GR . . . .
C23 C -0.0571(2) 0.6747(2) 0.42848(15) 0.0323(6) Uani 1 1 d . . . . .
H23A H -0.1231 0.6808 0.4468 0.049 Uiso 1 1 calc GR . . . .
H23B H -0.0225 0.6927 0.4592 0.049 Uiso 1 1 calc GR . . . .
H23C H -0.0202 0.6110 0.4279 0.049 Uiso 1 1 calc GR . . . .
C24 C -0.0806(2) 0.6717(2) 0.11252(15) 0.0329(6) Uani 1 1 d . . . . .
H24 H -0.0154 0.6783 0.1011 0.039 Uiso 1 1 calc R . . . .
C25 C -0.1590(3) 0.7577(3) 0.06544(18) 0.0479(8) Uani 1 1 d . . . . .
H25A H -0.2247 0.7554 0.0766 0.072 Uiso 1 1 calc GR . . . .
H25B H -0.1458 0.7593 0.0152 0.072 Uiso 1 1 calc GR . . . .
H25C H -0.1560 0.8126 0.0749 0.072 Uiso 1 1 calc GR . . . .
C26 C -0.0731(3) 0.5818(2) 0.0959(2) 0.0469(8) Uani 1 1 d . . . . .
H26A H -0.0340 0.5295 0.1335 0.070 Uiso 1 1 calc GR . . . .
H26B H -0.0412 0.5782 0.0501 0.070 Uiso 1 1 calc GR . . . .
H26C H -0.1392 0.5807 0.0937 0.070 Uiso 1 1 calc GR . . . .
C27 C -0.2441(2) 0.6682(3) 0.35826(18) 0.0428(7) Uani 1 1 d . . . . .
H27A H -0.2123 0.6140 0.3969 0.064 Uiso 1 1 calc GR . . . .
H27B H -0.3039 0.6648 0.3420 0.064 Uiso 1 1 calc GR . . . .
H27C H -0.2615 0.7231 0.3756 0.064 Uiso 1 1 calc GR . . . .
C28 C -0.2463(2) 0.6146(3) 0.2097(2) 0.0441(8) Uani 1 1 d . . . . .
H28A H -0.2792 0.6548 0.1647 0.066 Uiso 1 1 calc GR . . . .
H28B H -0.2956 0.6117 0.2465 0.066 Uiso 1 1 calc GR . . . .
H28C H -0.2094 0.5533 0.2037 0.066 Uiso 1 1 calc GR . . . .
C29 C 0.0372(2) 0.84125(19) 0.22057(17) 0.0302(5) Uani 1 1 d . . . . .
C30 C 0.0925(2) 0.8444(2) 0.2750(2) 0.0384(7) Uani 1 1 d . . . . .
H30 H 0.1406 0.7901 0.3018 0.046 Uiso 1 1 calc R . . . .
C31 C 0.0756(3) 0.9300(3) 0.2893(3) 0.0551(10) Uani 1 1 d . . . . .
H31 H 0.1126 0.9327 0.3258 0.066 Uiso 1 1 calc R . . . .
C32 C 0.0043(3) 1.0108(2) 0.2495(3) 0.0585(11) Uani 1 1 d . . . . .
H32 H -0.0065 1.0674 0.2593 0.070 Uiso 1 1 calc R . . . .
C33 C -0.0510(3) 1.0078(2) 0.1952(2) 0.0488(8) Uani 1 1 d . . . . .
H33 H -0.0993 1.0623 0.1688 0.059 Uiso 1 1 calc R . . . .
C34 C -0.0345(2) 0.9237(2) 0.18006(19) 0.0378(6) Uani 1 1 d . . . . .
H34 H -0.0711 0.9218 0.1429 0.045 Uiso 1 1 calc R . . . .
C35 C 0.27922(19) 0.42715(18) 0.22079(14) 0.0245(5) Uani 1 1 d . . . . .
C36 C 0.4236(2) 0.3078(2) 0.25217(18) 0.0330(6) Uani 1 1 d . . . . .
C37 C 0.4191(2) 0.3387(2) 0.17817(17) 0.0346(6) Uani 1 1 d . . . . .
C38 C 0.3039(2) 0.35345(18) 0.35574(14) 0.0270(5) Uani 1 1 d . . . . .
H38 H 0.2485 0.4117 0.3574 0.032 Uiso 1 1 calc R . . . .
C39 C 0.2610(2) 0.2760(2) 0.37807(19) 0.0376(6) Uani 1 1 d . . . . .
H39A H 0.2045 0.2912 0.3471 0.056 Uiso 1 1 calc GR . . . .
H39B H 0.2399 0.2698 0.4275 0.056 Uiso 1 1 calc GR . . . .
H39C H 0.3118 0.2183 0.3736 0.056 Uiso 1 1 calc GR . . . .
C40 C 0.3843(2) 0.33938(19) 0.40948(15) 0.0309(5) Uani 1 1 d . . . . .
H40A H 0.4303 0.2758 0.4201 0.046 Uiso 1 1 calc GR . . . .
H40B H 0.3532 0.3534 0.4535 0.046 Uiso 1 1 calc GR . . . .
H40C H 0.4201 0.3801 0.3888 0.046 Uiso 1 1 calc GR . . . .
C41 C 0.2858(2) 0.4643(2) 0.08395(15) 0.0328(6) Uani 1 1 d . . . . .
H41 H 0.2310 0.5214 0.0887 0.039 Uiso 1 1 calc R . . . .
C42 C 0.2383(3) 0.4088(3) 0.05560(19) 0.0426(7) Uani 1 1 d . . . . .
H42A H 0.2886 0.3497 0.0536 0.064 Uiso 1 1 calc GR . . . .
H42B H 0.2104 0.4428 0.0078 0.064 Uiso 1 1 calc GR . . . .
H42C H 0.1860 0.3988 0.0875 0.064 Uiso 1 1 calc GR . . . .
C43 C 0.3598(3) 0.4945(3) 0.03140(17) 0.0437(7) Uani 1 1 d . . . . .
H43A H 0.4012 0.5128 0.0566 0.066 Uiso 1 1 calc GR . . . .
H43B H 0.3234 0.5463 -0.0075 0.066 Uiso 1 1 calc GR . . . .
H43C H 0.4014 0.4436 0.0120 0.066 Uiso 1 1 calc GR . . . .
C44 C 0.5056(2) 0.2299(2) 0.2981(2) 0.0433(7) Uani 1 1 d . . . . .
H44A H 0.5346 0.2536 0.3281 0.065 Uiso 1 1 calc GR . . . .
H44B H 0.5564 0.1997 0.2677 0.065 Uiso 1 1 calc GR . . . .
H44C H 0.4790 0.1858 0.3283 0.065 Uiso 1 1 calc GR . . . .
C45 C 0.4963(3) 0.3025(3) 0.1249(2) 0.0484(8) Uani 1 1 d . . . . .
H45A H 0.4645 0.2923 0.0875 0.073 Uiso 1 1 calc GR . . . .
H45B H 0.5468 0.2449 0.1496 0.073 Uiso 1 1 calc GR . . . .
H45C H 0.5270 0.3473 0.1037 0.073 Uiso 1 1 calc GR . . . .
C46 C 0.08188(18) 0.46478(17) 0.28224(14) 0.0227(5) Uani 1 1 d . . . . .
C47 C 0.05629(19) 0.48411(18) 0.34975(14) 0.0250(5) Uani 1 1 d . . . . .
H47 H 0.0814 0.5226 0.3646 0.030 Uiso 1 1 calc R . . . .
C48 C -0.0067(2) 0.44594(19) 0.39480(15) 0.0288(5) Uani 1 1 d . . . . .
H48 H -0.0245 0.4600 0.4393 0.035 Uiso 1 1 calc R . . . .
C49 C -0.0433(2) 0.3873(2) 0.37412(17) 0.0327(6) Uani 1 1 d . . . . .
H49 H -0.0846 0.3612 0.4050 0.039 Uiso 1 1 calc R . . . .
C50 C -0.0183(2) 0.3674(2) 0.30694(17) 0.0329(6) Uani 1 1 d . . . . .
H50 H -0.0424 0.3277 0.2929 0.039 Uiso 1 1 calc R . . . .
C51 C 0.0430(2) 0.40700(19) 0.26078(15) 0.0288(5) Uani 1 1 d . . . . .
H51 H 0.0582 0.3950 0.2154 0.035 Uiso 1 1 calc R . . . .
O5 O 0.76877(17) -0.12059(17) 0.18733(14) 0.0422(5) Uani 1 1 d . U . . .
O6 O 0.6397(2) -0.0257(2) 0.09655(15) 0.0593(7) Uani 1 1 d . U . . .
S2A S 0.6650(4) -0.0772(3) 0.1712(2) 0.0306(6) Uani 0.759(7) 1 d D U P A 1
F4A F 0.5246(3) 0.0646(4) 0.2080(3) 0.0568(14) Uani 0.759(7) 1 d D U P A 1
F5A F 0.6454(3) -0.0100(3) 0.28559(18) 0.0645(12) Uani 0.759(7) 1 d D U P A 1
F6A F 0.6708(3) 0.0766(2) 0.1892(2) 0.0573(10) Uani 0.759(7) 1 d D U P A 1
O4A O 0.6089(5) -0.1339(4) 0.2065(4) 0.0739(18) Uani 0.759(7) 1 d D U P A 1
C53A C 0.6225(3) 0.0163(4) 0.2162(3) 0.0400(11) Uani 0.759(7) 1 d D U P A 1
S2B S 0.6598(15) -0.0781(12) 0.1650(9) 0.037(2) Uani 0.241(7) 1 d D U P A 2
F4B F 0.5112(9) 0.0389(11) 0.2212(11) 0.058(4) Uani 0.241(7) 1 d D U P A 2
F5B F 0.6120(10) -0.0673(10) 0.2987(5) 0.082(5) Uani 0.241(7) 1 d D U P A 2
F6B F 0.6622(8) 0.0378(9) 0.2348(9) 0.069(3) Uani 0.241(7) 1 d D U P A 2
O4B O 0.6034(14) -0.1358(13) 0.1736(11) 0.056(3) Uani 0.241(7) 1 d D U P A 2
C53B C 0.6072(11) -0.0174(11) 0.2353(8) 0.051(3) Uani 0.241(7) 1 d D U P A 2
S3A S 0.95170(9) 0.29326(8) 0.07451(6) 0.0340(3) Uani 0.634(2) 1 d D U P B 1
F7A F 0.7786(3) 0.2906(4) 0.1321(3) 0.0554(11) Uani 0.634(2) 1 d D U P B 1
F8A F 0.8958(3) 0.2633(3) 0.20988(18) 0.0519(9) Uani 0.634(2) 1 d D U P B 1
F9A F 0.8184(4) 0.4028(4) 0.1442(3) 0.0491(12) Uani 0.634(2) 1 d D U P B 1
O7A O 1.0166(4) 0.3365(4) 0.0896(4) 0.0409(13) Uani 0.634(2) 1 d D U P B 1
O8A O 0.9965(4) 0.1945(3) 0.0879(3) 0.0442(10) Uani 0.634(2) 1 d D U P B 1
O9A O 0.8963(6) 0.3390(7) 0.0063(3) 0.0525(18) Uani 0.634(2) 1 d D U P B 1
C54A C 0.8592(3) 0.3100(3) 0.1441(2) 0.0187(7) Uani 0.634(2) 1 d D U P B 1
S1 S 0.24926(5) 0.57722(5) 0.46350(3) 0.02651(14) Uani 1 1 d . . . . .
F1 F 0.38729(16) 0.59184(17) 0.53590(11) 0.0484(5) Uani 1 1 d . . . . .
F2 F 0.28469(15) 0.53711(17) 0.60447(10) 0.0462(5) Uani 1 1 d . . . . .
F3 F 0.39880(14) 0.45040(15) 0.54794(10) 0.0463(5) Uani 1 1 d . . . . .
O1 O 0.18544(17) 0.66998(16) 0.46607(14) 0.0412(5) Uani 1 1 d . . . . .
O2 O 0.19977(15) 0.51068(15) 0.47708(11) 0.0336(4) Uani 1 1 d . . . . .
O3 O 0.31940(16) 0.57183(16) 0.40466(10) 0.0344(4) Uani 1 1 d . . . . .
C52 C 0.3343(2) 0.5370(2) 0.54178(15) 0.0337(6) Uani 1 1 d . . . . .
S3C S 0.8976(6) 0.3681(5) 0.0787(4) 0.0448(15) Uiso 0.115(2) 1 d D U P C 3
F7C F 0.8161(17) 0.2449(18) 0.1478(15) 0.059(4) Uiso 0.115(2) 1 d D U P C 3
F8C F 0.9725(18) 0.1877(11) 0.1170(13) 0.066(5) Uiso 0.115(2) 1 d D U P C 3
F9C F 0.933(2) 0.2505(16) 0.2068(9) 0.058(5) Uiso 0.115(2) 1 d D U P C 3
O8C O 0.880(3) 0.362(2) 0.0079(10) 0.054(5) Uiso 0.115(2) 1 d D U P C 3
O7C O 0.9995(13) 0.3631(17) 0.0884(16) 0.043(5) Uiso 0.115(2) 1 d D U P C 3
O9C O 0.8219(16) 0.4424(13) 0.1025(13) 0.052(4) Uiso 0.115(2) 1 d D U P C 3
C54C C 0.9011(15) 0.2608(11) 0.1390(10) 0.051(2) Uiso 0.115(2) 1 d D U P C 3
S3B S 0.8658(3) 0.3189(3) 0.1013(3) 0.0564(10) Uani 0.251(2) 1 d D U P D 2
F7B F 1.0051(9) 0.2368(7) 0.2029(5) 0.069(3) Uani 0.251(2) 1 d D U P D 2
F8B F 1.0381(9) 0.1806(7) 0.1077(7) 0.063(3) Uani 0.251(2) 1 d D U P D 2
F9B F 1.0482(8) 0.3138(9) 0.1035(7) 0.048(3) Uani 0.251(2) 1 d D U P D 2
O9B O 0.8346(13) 0.4051(10) 0.1207(9) 0.049(4) Uani 0.251(2) 1 d D U P D 2
O7B O 0.8751(14) 0.3312(14) 0.0226(6) 0.051(4) Uani 0.251(2) 1 d D U P D 2
O8B O 0.8157(12) 0.2555(12) 0.1342(10) 0.060(4) Uani 0.251(2) 1 d D U P D 2
C54B C 0.9944(7) 0.2602(8) 0.1302(6) 0.049(2) Uani 0.251(2) 1 d D U P D 2
Cl11 Cl 0.7632(12) 0.0801(10) 0.3500(9) 0.118(5) Uiso 0.150(4) 1 d D U P E 2
Cl12 Cl 0.8489(19) 0.2019(16) 0.3762(13) 0.156(5) Uiso 0.150(4) 1 d D U P E 2
C59B C 0.741(2) 0.178(3) 0.380(4) 0.133(5) Uiso 0.150(4) 1 d D U P E 2
H59A H 0.7174 0.1680 0.4295 0.159 Uiso 0.150(4) 1 calc R . P E 2
H59B H 0.6885 0.2305 0.3498 0.159 Uiso 0.150(4) 1 calc R . P E 2
Cl3A Cl 0.27664(16) 0.19783(15) 0.20318(10) 0.0469(4) Uani 0.745(5) 1 d D U P F 1
Cl4A Cl 0.15279(14) 0.12167(12) 0.30690(10) 0.0716(6) Uani 0.745(5) 1 d D U P F 1
C56A C 0.1663(4) 0.1724(4) 0.2164(4) 0.0593(14) Uani 0.745(5) 1 d D U P F 1
H56A H 0.1086 0.2295 0.2000 0.071 Uiso 0.745(5) 1 calc R . P F 1
H56B H 0.1684 0.1304 0.1875 0.071 Uiso 0.745(5) 1 calc R . P F 1
Cl9 Cl 0.78682(16) 0.22914(12) 0.36277(12) 0.0910(6) Uani 0.850(4) 1 d D U P E 1
Cl10 Cl 0.6738(3) 0.1530(2) 0.47492(13) 0.1273(10) Uani 0.850(4) 1 d D U P E 1
C59A C 0.7761(7) 0.1872(5) 0.4548(4) 0.102(2) Uani 0.850(4) 1 d D U P E 1
H59C H 0.7694 0.2353 0.4788 0.122 Uiso 0.850(4) 1 calc R . P E 1
H59D H 0.8369 0.1344 0.4735 0.122 Uiso 0.850(4) 1 calc R . P E 1
Cl6B Cl -0.0401(16) -0.0417(12) 0.5493(10) 0.183(6) Uani 0.236(7) 1 d D U P G -2
Cl5B Cl 0.0427(18) 0.1034(14) 0.4929(10) 0.176(5) Uani 0.236(7) 1 d D U P G -2
C57B C -0.065(2) 0.0769(17) 0.509(3) 0.177(7) Uani 0.236(7) 1 d D U P G -2
H57A H -0.1017 0.0950 0.4636 0.212 Uiso 0.236(7) 1 calc R . P G -2
H57B H -0.1084 0.1131 0.5408 0.212 Uiso 0.236(7) 1 calc R . P G -2
Cl2 Cl 0.39638(6) 0.14042(6) 0.05150(4) 0.04431(19) Uani 1 1 d D . . . .
Cl1 Cl 0.47735(6) 0.23523(6) -0.07461(5) 0.0471(2) Uani 1 1 d D . . . .
C55 C 0.4779(2) 0.1260(2) -0.02158(18) 0.0387(6) Uani 1 1 d D . . . .
H55A H 0.4569 0.0956 -0.0514 0.046 Uiso 1 1 calc R . . . .
H55B H 0.5455 0.0867 -0.0033 0.046 Uiso 1 1 calc R . . . .
Cl8A Cl 0.4719(8) 0.1199(8) 0.5999(6) 0.117(3) Uani 0.204(3) 1 d D U P H -1
Cl7A Cl 0.4675(15) 0.0496(10) 0.4793(8) 0.187(6) Uani 0.204(3) 1 d D U P H -1
C58A C 0.501(3) 0.0257(15) 0.5672(12) 0.108(6) Uani 0.204(3) 1 d D U P H -1
H58A H 0.4681 -0.0148 0.5965 0.129 Uiso 0.204(3) 1 calc R . P H -1
H58B H 0.5728 -0.0084 0.5727 0.129 Uiso 0.204(3) 1 calc R . P H -1
Cl5A Cl 0.0989(18) 0.1099(13) 0.4727(11) 0.195(6) Uani 0.264(7) 1 d D U P G -1
Cl6A Cl -0.0253(17) -0.0005(16) 0.5062(12) 0.143(5) Uani 0.264(7) 1 d D U P G -1
C57A C 0.047(4) 0.047(3) 0.5401(13) 0.159(6) Uani 0.264(7) 1 d D U P G -1
H57C H 0.0051 0.0877 0.5693 0.191 Uiso 0.264(7) 1 calc R . P G -1
H57D H 0.1003 -0.0025 0.5713 0.191 Uiso 0.264(7) 1 calc R . P G -1
Cl4B Cl 0.2619(11) 0.1926(10) 0.2210(8) 0.125(4) Uani 0.255(5) 1 d D U P F 2
Cl3B Cl 0.2747(14) 0.0509(8) 0.3556(7) 0.185(5) Uani 0.255(5) 1 d D U P F 2
C56B C 0.2019(16) 0.1380(15) 0.2866(12) 0.096(4) Uani 0.255(5) 1 d D U P F 2
H56C H 0.1652 0.1121 0.2637 0.115 Uiso 0.255(5) 1 calc R . P F 2
H56D H 0.1528 0.1846 0.3078 0.115 Uiso 0.255(5) 1 calc R . P F 2
Cl7B Cl 0.5868(2) -0.0012(2) 0.62790(19) 0.0545(9) Uani 0.296(3) 1 d D U P H 3
Cl8B Cl 0.4012(3) 0.1017(3) 0.54425(19) 0.0654(10) Uani 0.296(3) 1 d D U P H 3
C58B C 0.5293(12) 0.049(2) 0.5420(9) 0.115(5) Uani 0.296(3) 1 d D U P H 3
H58C H 0.5570 0.0944 0.5149 0.138 Uiso 0.296(3) 1 calc R . P H 3
H58D H 0.5450 0.0005 0.5164 0.138 Uiso 0.296(3) 1 calc R . P H 3

loop_
_atom_site_aniso_label
_atom_site_aniso_U_11
_atom_site_aniso_U_22
_atom_site_aniso_U_33
_atom_site_aniso_U_23
_atom_site_aniso_U_13
_atom_site_aniso_U_12
P1 0.0208(3) 0.0240(3) 0.0189(3) -0.0021(2) -0.0026(2) -0.0118(2)
P2 0.0206(3) 0.0265(3) 0.0180(3) -0.0015(2) -0.0033(2) -0.0127(2)
P3 0.0210(3) 0.0249(3) 0.0232(3) 0.0007(2) -0.0028(2) -0.0113(2)
P4 0.0239(3) 0.0256(3) 0.0186(3) -0.0035(2) -0.0002(2) -0.0137(2)
N1 0.0247(10) 0.0267(10) 0.0203(10) -0.0010(8) -0.0024(8) -0.0147(8)
N2 0.0207(9) 0.0284(10) 0.0210(10) -0.0001(8) -0.0024(8) -0.0101(8)
N3 0.0187(9) 0.0274(10) 0.0237(10) 0.0025(8) -0.0049(8) -0.0097(8)
N4 0.0246(10) 0.0275(10) 0.0271(11) 0.0005(8) -0.0098(8) -0.0120(8)
N5 0.0243(10) 0.0262(10) 0.0303(11) -0.0099(9) 0.0023(8) -0.0107(8)
N6 0.0299(11) 0.0398(12) 0.0259(11) -0.0133(9) 0.0046(9) -0.0191(10)
C1 0.0209(11) 0.0272(11) 0.0186(10) 0.0000(9) -0.0029(8) -0.0131(9)
C2 0.0299(13) 0.0266(12) 0.0286(13) -0.0038(10) 0.0002(10) -0.0141(10)
C3 0.0269(12) 0.0258(12) 0.0282(13) -0.0009(10) 0.0006(10) -0.0113(10)
C4 0.0294(13) 0.0319(13) 0.0210(11) -0.0009(10) -0.0066(9) -0.0179(10)
C5 0.0431(16) 0.0427(15) 0.0247(13) -0.0060(11) -0.0061(11) -0.0245(13)
C6 0.0283(13) 0.0346(14) 0.0328(13) -0.0008(11) -0.0088(10) -0.0173(11)
C7 0.0272(12) 0.0353(13) 0.0191(11) 0.0014(10) -0.0070(9) -0.0120(11)
C8 0.0369(15) 0.0517(18) 0.0250(13) -0.0059(12) -0.0021(11) -0.0150(13)
C9 0.0288(14) 0.0461(17) 0.0293(14) 0.0036(12) -0.0122(11) -0.0074(12)
C10 0.0469(17) 0.0303(14) 0.0379(15) -0.0041(12) -0.0045(13) -0.0220(13)
C11 0.0410(16) 0.0283(13) 0.0338(14) 0.0034(11) -0.0027(12) -0.0128(12)
C12 0.0231(11) 0.0265(11) 0.0210(11) -0.0026(9) -0.0034(9) -0.0137(9)
C13 0.0269(12) 0.0287(12) 0.0207(11) -0.0024(9) -0.0031(9) -0.0147(10)
C14 0.0303(13) 0.0299(13) 0.0258(12) 0.0010(10) -0.0097(10) -0.0137(11)
C15 0.0230(12) 0.0358(14) 0.0353(14) -0.0048(11) -0.0089(10) -0.0094(10)
C16 0.0246(12) 0.0418(15) 0.0283(13) -0.0092(11) 0.0004(10) -0.0142(11)
C17 0.0248(12) 0.0345(13) 0.0210(11) -0.0025(10) -0.0026(9) -0.0139(10)
C18 0.0194(11) 0.0235(11) 0.0240(11) 0.0008(9) -0.0058(9) -0.0092(9)
C19 0.0201(11) 0.0336(13) 0.0325(13) 0.0062(11) -0.0079(10) -0.0123(10)
C20 0.0227(12) 0.0313(13) 0.0366(14) 0.0040(11) -0.0092(10) -0.0138(10)
C21 0.0242(12) 0.0306(13) 0.0258(12) -0.0033(10) -0.0048(9) -0.0083(10)
C22 0.0387(16) 0.0323(14) 0.0370(15) -0.0051(12) -0.0029(12) -0.0057(12)
C23 0.0311(13) 0.0355(14) 0.0232(12) -0.0032(11) -0.0019(10) -0.0066(11)
C24 0.0352(14) 0.0355(14) 0.0273(13) -0.0047(11) -0.0118(11) -0.0121(11)
C25 0.0500(19) 0.0469(18) 0.0300(15) 0.0017(13) -0.0131(14) -0.0043(15)
C26 0.059(2) 0.0424(17) 0.0429(17) -0.0111(14) -0.0220(15) -0.0179(15)
C27 0.0257(13) 0.0564(19) 0.0396(16) 0.0062(14) -0.0009(12) -0.0200(13)
C28 0.0314(15) 0.0484(18) 0.057(2) -0.0036(15) -0.0149(14) -0.0240(14)
C29 0.0254(12) 0.0259(12) 0.0395(15) -0.0029(11) 0.0005(11) -0.0134(10)
C30 0.0318(14) 0.0302(14) 0.0562(19) -0.0105(13) -0.0060(13) -0.0139(11)
C31 0.0464(19) 0.0405(18) 0.089(3) -0.0265(19) -0.0116(19) -0.0180(15)
C32 0.054(2) 0.0304(16) 0.097(3) -0.0210(18) -0.004(2) -0.0174(15)
C33 0.0426(18) 0.0271(14) 0.068(2) -0.0020(15) 0.0004(16) -0.0099(13)
C34 0.0344(15) 0.0289(14) 0.0440(16) 0.0021(12) -0.0017(12) -0.0121(12)
C35 0.0241(11) 0.0271(12) 0.0258(12) -0.0081(10) 0.0021(9) -0.0129(10)
C36 0.0232(12) 0.0354(14) 0.0449(16) -0.0202(12) 0.0015(11) -0.0088(11)
C37 0.0273(13) 0.0456(16) 0.0400(15) -0.0234(13) 0.0062(11) -0.0161(12)
C38 0.0258(12) 0.0255(12) 0.0259(12) -0.0016(9) 0.0004(9) -0.0086(10)
C39 0.0329(14) 0.0298(13) 0.0438(16) 0.0030(12) -0.0019(12) -0.0125(11)
C40 0.0328(14) 0.0289(13) 0.0258(12) 0.0004(10) -0.0025(10) -0.0098(11)
C41 0.0365(14) 0.0488(16) 0.0228(12) -0.0141(12) 0.0049(11) -0.0238(13)
C42 0.0481(18) 0.0568(19) 0.0372(16) -0.0191(14) -0.0008(13) -0.0300(16)
C43 0.0481(18) 0.068(2) 0.0289(14) -0.0185(14) 0.0089(13) -0.0344(17)
C44 0.0307(15) 0.0412(16) 0.0541(19) -0.0217(15) -0.0039(13) -0.0013(13)
C45 0.0346(16) 0.068(2) 0.0509(19) -0.0355(18) 0.0107(14) -0.0157(15)
C46 0.0205(11) 0.0233(11) 0.0239(11) -0.0017(9) -0.0007(9) -0.0103(9)
C47 0.0256(12) 0.0258(12) 0.0223(11) -0.0022(9) -0.0012(9) -0.0102(10)
C48 0.0274(12) 0.0287(12) 0.0253(12) -0.0008(10) 0.0027(10) -0.0093(10)
C49 0.0263(13) 0.0301(13) 0.0374(15) 0.0014(11) 0.0032(11) -0.0132(11)
C50 0.0302(13) 0.0315(13) 0.0415(15) -0.0049(11) -0.0007(11) -0.0192(11)
C51 0.0293(13) 0.0307(13) 0.0304(13) -0.0078(10) 0.0003(10) -0.0154(11)
O5 0.0317(11) 0.0426(12) 0.0455(12) -0.0106(10) -0.0103(9) -0.0042(9)
O6 0.0582(16) 0.0573(15) 0.0392(13) -0.0046(11) -0.0154(12) 0.0028(13)
S2A 0.0276(10) 0.0304(8) 0.0328(9) 0.0014(7) -0.0089(8) -0.0142(7)
F4A 0.0303(17) 0.068(3) 0.057(2) -0.024(2) -0.0104(15) 0.0066(17)
F5A 0.0517(18) 0.085(3) 0.0321(16) -0.0163(17) -0.0127(13) 0.0058(17)
F6A 0.0605(19) 0.0478(17) 0.071(2) -0.0256(17) 0.0043(16) -0.0214(14)
O4A 0.055(3) 0.057(2) 0.110(5) 0.006(3) -0.004(3) -0.038(2)
C53A 0.0292(19) 0.054(3) 0.031(2) -0.0093(18) -0.0092(16) -0.0072(19)
S2B 0.028(3) 0.038(3) 0.045(3) -0.008(2) -0.011(2) -0.011(2)
F4B 0.037(6) 0.056(7) 0.077(8) -0.024(6) -0.015(5) -0.003(5)
F5B 0.068(7) 0.096(8) 0.032(4) -0.011(5) -0.002(4) 0.024(6)
F6B 0.051(5) 0.068(6) 0.087(7) -0.038(6) -0.008(6) -0.007(5)
O4B 0.043(6) 0.069(6) 0.083(8) -0.035(7) 0.005(6) -0.039(5)
C53B 0.037(4) 0.054(5) 0.051(5) -0.011(4) -0.014(4) -0.002(4)
S3A 0.0307(5) 0.0330(6) 0.0366(6) -0.0068(4) -0.0006(4) -0.0113(4)
F7A 0.041(2) 0.077(3) 0.065(2) -0.028(2) 0.0064(19) -0.036(2)
F8A 0.061(2) 0.066(2) 0.0333(16) -0.0117(14) 0.0002(15) -0.029(2)
F9A 0.035(2) 0.048(2) 0.065(3) -0.030(2) 0.011(2) -0.0072(15)
O7A 0.025(2) 0.037(3) 0.059(3) -0.006(3) -0.006(2) -0.012(2)
O8A 0.045(3) 0.031(2) 0.052(3) -0.0167(18) 0.001(2) -0.0034(18)
O9A 0.055(4) 0.063(4) 0.029(2) -0.003(2) 0.000(2) -0.016(3)
C54A 0.0200(16) 0.0315(17) 0.0142(16) -0.0125(14) 0.0085(13) -0.0170(13)
S1 0.0231(3) 0.0353(3) 0.0202(3) -0.0025(2) -0.0037(2) -0.0120(2)
F1 0.0460(11) 0.0785(14) 0.0353(9) -0.0103(9) -0.0047(8) -0.0408(11)
F2 0.0437(10) 0.0791(14) 0.0215(8) -0.0118(8) 0.0036(7) -0.0303(10)
F3 0.0312(9) 0.0582(12) 0.0344(9) 0.0014(8) -0.0100(7) -0.0065(8)
O1 0.0322(11) 0.0405(12) 0.0479(13) -0.0089(10) -0.0030(9) -0.0109(9)
O2 0.0286(9) 0.0413(11) 0.0327(10) -0.0040(8) -0.0041(8) -0.0176(8)
O3 0.0338(10) 0.0489(12) 0.0206(9) -0.0042(8) 0.0011(7) -0.0184(9)
C52 0.0289(13) 0.0519(17) 0.0226(12) -0.0059(11) -0.0005(10) -0.0200(12)
S3B 0.0401(17) 0.0494(18) 0.076(3) -0.0159(18) 0.0065(18) -0.0129(14)
F7B 0.075(6) 0.066(5) 0.054(5) -0.010(4) 0.009(4) -0.018(5)
F8B 0.060(6) 0.051(5) 0.067(6) -0.017(5) 0.003(5) -0.007(5)
F9B 0.037(6) 0.047(6) 0.052(6) -0.007(4) 0.001(5) -0.013(5)
O9B 0.043(6) 0.043(5) 0.054(7) -0.016(5) 0.021(5) -0.008(5)
O7B 0.049(7) 0.057(6) 0.037(7) -0.003(5) -0.008(5) -0.013(5)
O8B 0.049(6) 0.056(6) 0.070(7) -0.001(6) 0.004(6) -0.025(5)
C54B 0.040(3) 0.042(3) 0.043(3) 0.000(3) 0.010(3) 0.001(3)
Cl3A 0.0482(8) 0.0448(7) 0.0494(7) -0.0123(5) 0.0058(6) -0.0196(6)
Cl4A 0.0823(11) 0.0743(10) 0.0920(12) -0.0438(9) 0.0363(9) -0.0578(9)
C56A 0.046(3) 0.052(3) 0.089(4) -0.036(3) -0.008(3) -0.015(2)
Cl9 0.0857(12) 0.0667(9) 0.1058(13) 0.0099(8) -0.0180(10) -0.0297(8)
Cl10 0.191(3) 0.1316(19) 0.0781(13) -0.0109(12) 0.0056(15) -0.091(2)
C59A 0.140(6) 0.070(4) 0.093(4) -0.015(3) -0.017(4) -0.037(4)
Cl6B 0.260(14) 0.168(10) 0.142(10) -0.023(9) -0.020(10) -0.108(10)
Cl5B 0.244(15) 0.190(9) 0.155(11) -0.071(8) 0.014(10) -0.133(10)
C57B 0.263(15) 0.156(10) 0.139(11) -0.037(10) -0.002(11) -0.108(11)
Cl2 0.0412(4) 0.0507(4) 0.0382(4) 0.0005(3) -0.0028(3) -0.0213(3)
Cl1 0.0407(4) 0.0437(4) 0.0489(4) 0.0128(3) -0.0101(3) -0.0214(3)
C55 0.0376(15) 0.0347(14) 0.0397(16) 0.0008(12) -0.0067(12) -0.0144(12)
Cl8A 0.107(6) 0.142(6) 0.115(6) -0.030(5) 0.016(5) -0.066(5)
Cl7A 0.187(10) 0.137(8) 0.154(9) 0.009(8) 0.002(8) 0.002(8)
C58A 0.108(8) 0.091(8) 0.105(8) -0.009(8) 0.010(8) -0.028(8)
Cl5A 0.300(17) 0.170(8) 0.172(11) -0.046(8) 0.012(11) -0.148(10)
Cl6A 0.254(15) 0.100(4) 0.094(7) -0.007(4) -0.022(10) -0.096(10)
C57A 0.257(15) 0.141(10) 0.134(11) -0.041(9) -0.002(11) -0.129(11)
Cl4B 0.114(7) 0.111(6) 0.160(9) -0.065(6) 0.026(6) -0.038(5)
Cl3B 0.238(11) 0.137(7) 0.169(9) -0.069(7) 0.017(8) -0.037(8)
C56B 0.089(7) 0.082(7) 0.122(8) -0.038(7) 0.019(7) -0.034(7)
Cl7B 0.0498(16) 0.0529(17) 0.0563(18) -0.0091(13) -0.0061(13) -0.0158(13)
Cl8B 0.066(2) 0.080(2) 0.0462(17) -0.0024(15) -0.0125(14) -0.0285(18)
C58B 0.117(8) 0.090(8) 0.113(8) -0.014(7) -0.001(8) -0.020(7)

loop_
_atom_type_symbol
_atom_type_description
_atom_type_scat_dispersion_real
_atom_type_scat_dispersion_imag
_atom_type_scat_source
C C 0.0181 0.0091 'International Tables Vol C Tables 4.2.6.8 and 6.1.1.4'
H H 0.0000 0.0000 'International Tables Vol C Tables 4.2.6.8 and 6.1.1.4'
Cl Cl 0.3639 0.7018 'International Tables Vol C Tables 4.2.6.8 and 6.1.1.4'
F F 0.0727 0.0534 'International Tables Vol C Tables 4.2.6.8 and 6.1.1.4'
N N 0.0311 0.0180 'International Tables Vol C Tables 4.2.6.8 and 6.1.1.4'
O O 0.0492 0.0322 'International Tables Vol C Tables 4.2.6.8 and 6.1.1.4'
P P 0.2955 0.4335 'International Tables Vol C Tables 4.2.6.8 and 6.1.1.4'
S S 0.3331 0.5567 'International Tables Vol C Tables 4.2.6.8 and 6.1.1.4'

loop_
_exptl_crystal_face_index_h
_exptl_crystal_face_index_k
_exptl_crystal_face_index_l
_exptl_crystal_face_perp_dist
0 0 1 0.0545
0 0 -1 0.0545
0 1 0 0.1657
0 -1 0 0.1297
-8 0 -3 0.2153
-9 -4 -4 0.2539
9 5 1 0.2701
7 9 2 0.1528
0 -8 4 0.1161
-8 0 4 0.2039
6 8 9 0.1309
-7 -3 7 0.1929
6 2 10 0.1605

loop_
_geom_angle_atom_site_label_1
_geom_angle_atom_site_label_2
_geom_angle_atom_site_label_3
_geom_angle
_geom_angle_site_symmetry_1
_geom_angle_site_symmetry_3
_geom_angle_publ_flag
P2 P1 P3 88.47(3) . . ?
P2 P1 P4 89.35(3) . . ?
P4 P1 P3 88.78(3) . . ?
C1 P2 P1 101.91(8) . . ?
C12 P2 P1 107.62(8) . . ?
C12 P2 C1 102.66(11) . . ?
C18 P3 P1 99.83(8) . . ?
C29 P3 P1 105.33(10) . . ?
C29 P3 C18 104.28(12) . . ?
C35 P4 P1 101.20(8) . . ?
C46 P4 P1 105.84(9) . . ?
C46 P4 C35 103.90(11) . . ?
C1 N1 C2 108.9(2) . . ?
C1 N1 C4 123.9(2) . . ?
C2 N1 C4 127.2(2) . . ?
C1 N2 C3 109.2(2) . . ?
C1 N2 C7 123.7(2) . . ?
C3 N2 C7 126.8(2) . . ?
C18 N3 C19 108.8(2) . . ?
C18 N3 C21 124.1(2) . . ?
C19 N3 C21 126.9(2) . . ?
C18 N4 C20 108.7(2) . . ?
C18 N4 C24 124.0(2) . . ?
C20 N4 C24 126.6(2) . . ?
C35 N5 C36 108.4(2) . . ?
C35 N5 C38 124.0(2) . . ?
C36 N5 C38 127.4(2) . . ?
C35 N6 C37 108.9(2) . . ?
C35 N6 C41 123.1(2) . . ?
C37 N6 C41 127.7(2) . . ?
N1 C1 P2 132.05(18) . . ?
N2 C1 P2 120.56(18) . . ?
N2 C1 N1 107.2(2) . . ?
N1 C2 C10 124.5(2) . . ?
C3 C2 N1 107.5(2) . . ?
C3 C2 C10 128.1(3) . . ?
N2 C3 C11 125.4(3) . . ?
C2 C3 N2 107.2(2) . . ?
C2 C3 C11 127.3(3) . . ?
N1 C4 H4 107.1 . . ?
N1 C4 C5 113.8(2) . . ?
N1 C4 C6 110.2(2) . . ?
C5 C4 H4 107.1 . . ?
C6 C4 H4 107.1 . . ?
C6 C4 C5 111.3(2) . . ?
C4 C5 H5A 109.5 . . ?
C4 C5 H5B 109.5 . . ?
C4 C5 H5C 109.5 . . ?
H5A C5 H5B 109.5 . . ?
H5A C5 H5C 109.5 . . ?
H5B C5 H5C 109.5 . . ?
C4 C6 H6A 109.5 . . ?
C4 C6 H6B 109.5 . . ?
C4 C6 H6C 109.5 . . ?
H6A C6 H6B 109.5 . . ?
H6A C6 H6C 109.5 . . ?
H6B C6 H6C 109.5 . . ?
N2 C7 H7 107.1 . . ?
N2 C7 C8 109.6(2) . . ?
N2 C7 C9 112.7(2) . . ?
C8 C7 H7 107.1 . . ?
C9 C7 H7 107.1 . . ?
C9 C7 C8 112.8(2) . . ?
C7 C8 H8A 109.5 . . ?
C7 C8 H8B 109.5 . . ?
C7 C8 H8C 109.5 . . ?
H8A C8 H8B 109.5 . . ?
H8A C8 H8C 109.5 . . ?
H8B C8 H8C 109.5 . . ?
C7 C9 H9A 109.5 . . ?
C7 C9 H9B 109.5 . . ?
C7 C9 H9C 109.5 . . ?
H9A C9 H9B 109.5 . . ?
H9A C9 H9C 109.5 . . ?
H9B C9 H9C 109.5 . . ?
C2 C10 H10A 109.5 . . ?
C2 C10 H10B 109.5 . . ?
C2 C10 H10C 109.5 . . ?
H10A C10 H10B 109.5 . . ?
H10A C10 H10C 109.5 . . ?
H10B C10 H10C 109.5 . . ?
C3 C11 H11A 109.5 . . ?
C3 C11 H11B 109.5 . . ?
C3 C11 H11C 109.5 . . ?
H11A C11 H11B 109.5 . . ?
H11A C11 H11C 109.5 . . ?
H11B C11 H11C 109.5 . . ?
C13 C12 P2 125.5(2) . . ?
C13 C12 C17 119.2(2) . . ?
C17 C12 P2 115.20(18) . . ?
C12 C13 H13 120.2 . . ?
C14 C13 C12 119.6(2) . . ?
C14 C13 H13 120.2 . . ?
C13 C14 H14 119.7 . . ?
C15 C14 C13 120.7(2) . . ?
C15 C14 H14 119.7 . . ?
C14 C15 H15 119.9 . . ?
C14 C15 C16 120.1(3) . . ?
C16 C15 H15 119.9 . . ?
C15 C16 H16 120.1 . . ?
C17 C16 C15 119.8(3) . . ?
C17 C16 H16 120.1 . . ?
C12 C17 H17 119.7 . . ?
C16 C17 C12 120.6(2) . . ?
C16 C17 H17 119.7 . . ?
N3 C18 P3 131.53(19) . . ?
N3 C18 N4 107.7(2) . . ?
N4 C18 P3 120.8(2) . . ?
N3 C19 C27 124.5(3) . . ?
C20 C19 N3 107.3(2) . . ?
C20 C19 C27 128.2(3) . . ?
N4 C20 C28 125.5(3) . . ?
C19 C20 N4 107.5(2) . . ?
C19 C20 C28 126.9(3) . . ?
N3 C21 H21 106.4 . . ?
N3 C21 C22 110.9(2) . . ?
N3 C21 C23 114.4(2) . . ?
C22 C21 H21 106.4 . . ?
C22 C21 C23 111.6(2) . . ?
C23 C21 H21 106.4 . . ?
C21 C22 H22A 109.5 . . ?
C21 C22 H22B 109.5 . . ?
C21 C22 H22C 109.5 . . ?
H22A C22 H22B 109.5 . . ?
H22A C22 H22C 109.5 . . ?
H22B C22 H22C 109.5 . . ?
C21 C23 H23A 109.5 . . ?
C21 C23 H23B 109.5 . . ?
C21 C23 H23C 109.5 . . ?
H23A C23 H23B 109.5 . . ?
H23A C23 H23C 109.5 . . ?
H23B C23 H23C 109.5 . . ?
N4 C24 H24 106.8 . . ?
N4 C24 C25 109.6(3) . . ?
N4 C24 C26 113.4(3) . . ?
C25 C24 H24 106.8 . . ?
C26 C24 H24 106.8 . . ?
C26 C24 C25 113.1(3) . . ?
C24 C25 H25A 109.5 . . ?
C24 C25 H25B 109.5 . . ?
C24 C25 H25C 109.5 . . ?
H25A C25 H25B 109.5 . . ?
H25A C25 H25C 109.5 . . ?
H25B C25 H25C 109.5 . . ?
C24 C26 H26A 109.5 . . ?
C24 C26 H26B 109.5 . . ?
C24 C26 H26C 109.5 . . ?
H26A C26 H26B 109.5 . . ?
H26A C26 H26C 109.5 . . ?
H26B C26 H26C 109.5 . . ?
C19 C27 H27A 109.5 . . ?
C19 C27 H27B 109.5 . . ?
C19 C27 H27C 109.5 . . ?
H27A C27 H27B 109.5 . . ?
H27A C27 H27C 109.5 . . ?
H27B C27 H27C 109.5 . . ?
C20 C28 H28A 109.5 . . ?
C20 C28 H28B 109.5 . . ?
C20 C28 H28C 109.5 . . ?
H28A C28 H28B 109.5 . . ?
H28A C28 H28C 109.5 . . ?
H28B C28 H28C 109.5 . . ?
C30 C29 P3 125.0(2) . . ?
C30 C29 C34 119.8(3) . . ?
C34 C29 P3 115.0(2) . . ?
C29 C30 H30 120.3 . . ?
C29 C30 C31 119.4(3) . . ?
C31 C30 H30 120.3 . . ?
C30 C31 H31 119.8 . . ?
C32 C31 C30 120.4(4) . . ?
C32 C31 H31 119.8 . . ?
C31 C32 H32 119.8 . . ?
C33 C32 C31 120.4(3) . . ?
C33 C32 H32 119.8 . . ?
C32 C33 H33 120.0 . . ?
C32 C33 C34 119.9(3) . . ?
C34 C33 H33 120.0 . . ?
C29 C34 H34 119.9 . . ?
C33 C34 C29 120.2(3) . . ?
C33 C34 H34 119.9 . . ?
N5 C35 P4 132.6(2) . . ?
N5 C35 N6 107.7(2) . . ?
N6 C35 P4 119.7(2) . . ?
N5 C36 C44 124.9(3) . . ?
C37 C36 N5 107.5(3) . . ?
C37 C36 C44 127.7(3) . . ?
N6 C37 C45 124.4(3) . . ?
C36 C37 N6 107.5(2) . . ?
C36 C37 C45 128.0(3) . . ?
N5 C38 H38 106.9 . . ?
N5 C38 C39 109.6(2) . . ?
N5 C38 C40 114.7(2) . . ?
C39 C38 H38 106.9 . . ?
C40 C38 H38 106.9 . . ?
C40 C38 C39 111.5(2) . . ?
C38 C39 H39A 109.5 . . ?
C38 C39 H39B 109.5 . . ?
C38 C39 H39C 109.5 . . ?
H39A C39 H39B 109.5 . . ?
H39A C39 H39C 109.5 . . ?
H39B C39 H39C 109.5 . . ?
C38 C40 H40A 109.5 . . ?
C38 C40 H40B 109.5 . . ?
C38 C40 H40C 109.5 . . ?
H40A C40 H40B 109.5 . . ?
H40A C40 H40C 109.5 . . ?
H40B C40 H40C 109.5 . . ?
N6 C41 H41 106.6 . . ?
N6 C41 C42 110.3(3) . . ?
N6 C41 C43 113.4(2) . . ?
C42 C41 H41 106.6 . . ?
C42 C41 C43 112.9(2) . . ?
C43 C41 H41 106.6 . . ?
C41 C42 H42A 109.5 . . ?
C41 C42 H42B 109.5 . . ?
C41 C42 H42C 109.5 . . ?
H42A C42 H42B 109.5 . . ?
H42A C42 H42C 109.5 . . ?
H42B C42 H42C 109.5 . . ?
C41 C43 H43A 109.5 . . ?
C41 C43 H43B 109.5 . . ?
C41 C43 H43C 109.5 . . ?
H43A C43 H43B 109.5 . . ?
H43A C43 H43C 109.5 . . ?
H43B C43 H43C 109.5 . . ?
C36 C44 H44A 109.5 . . ?
C36 C44 H44B 109.5 . . ?
C36 C44 H44C 109.5 . . ?
H44A C44 H44B 109.5 . . ?
H44A C44 H44C 109.5 . . ?
H44B C44 H44C 109.5 . . ?
C37 C45 H45A 109.5 . . ?
C37 C45 H45B 109.5 . . ?
C37 C45 H45C 109.5 . . ?
H45A C45 H45B 109.5 . . ?
H45A C45 H45C 109.5 . . ?
H45B C45 H45C 109.5 . . ?
C47 C46 P4 124.89(19) . . ?
C47 C46 C51 119.1(2) . . ?
C51 C46 P4 115.7(2) . . ?
C46 C47 H47 120.0 . . ?
C48 C47 C46 120.1(2) . . ?
C48 C47 H47 120.0 . . ?
C47 C48 H48 119.7 . . ?
C49 C48 C47 120.7(3) . . ?
C49 C48 H48 119.7 . . ?
C48 C49 H49 120.1 . . ?
C48 C49 C50 119.8(3) . . ?
C50 C49 H49 120.1 . . ?
C49 C50 H50 120.1 . . ?
C51 C50 C49 119.9(3) . . ?
C51 C50 H50 120.1 . . ?
C46 C51 H51 119.8 . . ?
C50 C51 C46 120.4(3) . . ?
C50 C51 H51 119.8 . . ?
O5 S2A O6 114.7(3) . . ?
O5 S2A O4A 113.2(4) . . ?
O5 S2A C53A 104.5(3) . . ?
O6 S2A C53A 101.1(3) . . ?
O4A S2A O6 118.2(5) . . ?
O4A S2A C53A 102.4(4) . . ?
F4A C53A S2A 113.2(4) . . ?
F4A C53A F6A 107.7(5) . . ?
F5A C53A S2A 114.6(4) . . ?
F5A C53A F4A 108.3(4) . . ?
F5A C53A F6A 102.6(5) . . ?
F6A C53A S2A 109.8(3) . . ?
O5 S2B C53B 100.5(9) . . ?
O6 S2B O5 115.3(11) . . ?
O6 S2B O4B 104.3(15) . . ?
O6 S2B C53B 115.7(12) . . ?
O4B S2B O5 119.6(15) . . ?
O4B S2B C53B 101.0(10) . . ?
F4B C53B S2B 112.3(11) . . ?
F4B C53B F6B 107.5(13) . . ?
F5B C53B S2B 116.5(12) . . ?
F5B C53B F4B 107.2(13) . . ?
F5B C53B F6B 106.9(13) . . ?
F6B C53B S2B 106.0(11) . . ?
O7A S3A O9A 114.6(5) . . ?
O7A S3A C54A 102.9(3) . . ?
O8A S3A O7A 114.4(3) . . ?
O8A S3A O9A 114.0(4) . . ?
O8A S3A C54A 103.5(3) . . ?
O9A S3A C54A 105.7(3) . . ?
F7A C54A S3A 113.0(3) . . ?
F7A C54A F9A 103.5(4) . . ?
F8A C54A S3A 113.5(3) . . ?
F8A C54A F7A 109.4(4) . . ?
F8A C54A F9A 106.6(4) . . ?
F9A C54A S3A 110.1(3) . . ?
O1 S1 O2 115.10(14) . . ?
O1 S1 O3 115.13(14) . . ?
O1 S1 C52 103.67(15) . . ?
O2 S1 C52 104.04(13) . . ?
O3 S1 O2 115.12(13) . . ?
O3 S1 C52 101.19(13) . . ?
F1 C52 S1 110.8(2) . . ?
F1 C52 F2 107.6(2) . . ?
F2 C52 S1 112.1(2) . . ?
F3 C52 S1 111.5(2) . . ?
F3 C52 F1 107.9(2) . . ?
F3 C52 F2 106.8(3) . . ?
O8C S3C O7C 112.4(14) . . ?
O8C S3C O9C 115.0(13) . . ?
O8C S3C C54C 105.6(11) . . ?
O7C S3C C54C 100.7(10) . . ?
O9C S3C O7C 113.4(12) . . ?
O9C S3C C54C 108.3(10) . . ?
F7C C54C S3C 117.1(13) . . ?
F7C C54C F8C 107.8(14) . . ?
F7C C54C F9C 105.8(14) . . ?
F8C C54C S3C 109.7(12) . . ?
F9C C54C S3C 111.8(12) . . ?
F9C C54C F8C 103.6(14) . . ?
O9B S3B O7B 112.3(10) . . ?
O9B S3B O8B 117.9(9) . . ?
O9B S3B C54B 105.1(8) . . ?
O7B S3B C54B 100.8(8) . . ?
O8B S3B O7B 112.4(10) . . ?
O8B S3B C54B 106.3(8) . . ?
F7B C54B S3B 112.0(8) . . ?
F7B C54B F8B 107.5(10) . . ?
F8B C54B S3B 111.8(9) . . ?
F9B C54B S3B 111.4(8) . . ?
F9B C54B F7B 106.7(11) . . ?
F9B C54B F8B 107.1(10) . . ?
Cl11 C59B Cl12 110.1(13) . . ?
Cl11 C59B H59A 109.6 . . ?
Cl11 C59B H59B 109.6 . . ?
Cl12 C59B H59A 109.6 . . ?
Cl12 C59B H59B 109.6 . . ?
H59A C59B H59B 108.2 . . ?
Cl3A C56A H56A 109.4 . . ?
Cl3A C56A H56B 109.4 . . ?
Cl4A C56A Cl3A 111.3(3) . . ?
Cl4A C56A H56A 109.4 . . ?
Cl4A C56A H56B 109.4 . . ?
H56A C56A H56B 108.0 . . ?
Cl9 C59A Cl10 112.2(5) . . ?
Cl9 C59A H59C 109.2 . . ?
Cl9 C59A H59D 109.2 . . ?
Cl10 C59A H59C 109.2 . . ?
Cl10 C59A H59D 109.2 . . ?
H59C C59A H59D 107.9 . . ?
Cl6B C57B H57A 109.0 . . ?
Cl6B C57B H57B 109.0 . . ?
Cl5B C57B Cl6B 112.9(14) . . ?
Cl5B C57B H57A 109.0 . . ?
Cl5B C57B H57B 109.0 . . ?
H57A C57B H57B 107.8 . . ?
Cl2 C55 Cl1 110.34(18) . . ?
Cl2 C55 H55A 109.6 . . ?
Cl2 C55 H55B 109.6 . . ?
Cl1 C55 H55A 109.6 . . ?
Cl1 C55 H55B 109.6 . . ?
H55A C55 H55B 108.1 . . ?
Cl8A C58A Cl7A 114.8(13) . . ?
Cl8A C58A H58A 108.6 . . ?
Cl8A C58A H58B 108.6 . . ?
Cl7A C58A H58A 108.6 . . ?
Cl7A C58A H58B 108.6 . . ?
H58A C58A H58B 107.6 . . ?
Cl5A C57A Cl6A 112.5(13) . . ?
Cl5A C57A H57C 109.1 . . ?
Cl5A C57A H57D 109.1 . . ?
Cl6A C57A H57C 109.1 . . ?
Cl6A C57A H57D 109.1 . . ?
H57C C57A H57D 107.8 . . ?
Cl4B C56B Cl3B 117.0(13) . . ?
Cl4B C56B H56C 108.0 . . ?
Cl4B C56B H56D 108.0 . . ?
Cl3B C56B H56C 108.0 . . ?
Cl3B C56B H56D 108.0 . . ?
H56C C56B H56D 107.3 . . ?
Cl7B C58B H58C 108.9 . . ?
Cl7B C58B H58D 108.9 . . ?
Cl8B C58B Cl7B 113.5(10) . . ?
Cl8B C58B H58C 108.9 . . ?
Cl8B C58B H58D 108.9 . . ?
H58C C58B H58D 107.7 . . ?

loop_
_geom_bond_atom_site_label_1
_geom_bond_atom_site_label_2
_geom_bond_distance
_geom_bond_site_symmetry_2
_geom_bond_publ_flag
P1 P2 2.2545(8) . ?
P1 P3 2.2596(8) . ?
P1 P4 2.2582(8) . ?
P2 C1 1.835(3) . ?
P2 C12 1.825(3) . ?
P3 C18 1.834(3) . ?
P3 C29 1.832(3) . ?
P4 C35 1.836(3) . ?
P4 C46 1.827(3) . ?
N1 C1 1.362(3) . ?
N1 C2 1.382(3) . ?
N1 C4 1.498(3) . ?
N2 C1 1.359(3) . ?
N2 C3 1.381(4) . ?
N2 C7 1.494(3) . ?
N3 C18 1.354(3) . ?
N3 C19 1.382(3) . ?
N3 C21 1.491(3) . ?
N4 C18 1.357(3) . ?
N4 C20 1.380(4) . ?
N4 C24 1.497(4) . ?
N5 C35 1.356(4) . ?
N5 C36 1.382(3) . ?
N5 C38 1.503(3) . ?
N6 C35 1.359(3) . ?
N6 C37 1.369(4) . ?
N6 C41 1.511(4) . ?
C2 C3 1.367(4) . ?
C2 C10 1.493(4) . ?
C3 C11 1.500(4) . ?
C4 H4 0.9800 . ?
C4 C5 1.527(4) . ?
C4 C6 1.522(4) . ?
C5 H5A 0.9600 . ?
C5 H5B 0.9600 . ?
C5 H5C 0.9600 . ?
C6 H6A 0.9600 . ?
C6 H6B 0.9600 . ?
C6 H6C 0.9600 . ?
C7 H7 0.9800 . ?
C7 C8 1.524(4) . ?
C7 C9 1.523(4) . ?
C8 H8A 0.9600 . ?
C8 H8B 0.9600 . ?
C8 H8C 0.9600 . ?
C9 H9A 0.9600 . ?
C9 H9B 0.9600 . ?
C9 H9C 0.9600 . ?
C10 H10A 0.9600 . ?
C10 H10B 0.9600 . ?
C10 H10C 0.9600 . ?
C11 H11A 0.9600 . ?
C11 H11B 0.9600 . ?
C11 H11C 0.9600 . ?
C12 C13 1.395(3) . ?
C12 C17 1.405(4) . ?
C13 H13 0.9300 . ?
C13 C14 1.395(4) . ?
C14 H14 0.9300 . ?
C14 C15 1.380(4) . ?
C15 H15 0.9300 . ?
C15 C16 1.390(4) . ?
C16 H16 0.9300 . ?
C16 C17 1.382(4) . ?
C17 H17 0.9300 . ?
C19 C20 1.363(4) . ?
C19 C27 1.493(4) . ?
C20 C28 1.493(4) . ?
C21 H21 0.9800 . ?
C21 C22 1.515(4) . ?
C21 C23 1.531(4) . ?
C22 H22A 0.9600 . ?
C22 H22B 0.9600 . ?
C22 H22C 0.9600 . ?
C23 H23A 0.9600 . ?
C23 H23B 0.9600 . ?
C23 H23C 0.9600 . ?
C24 H24 0.9800 . ?
C24 C25 1.521(4) . ?
C24 C26 1.519(4) . ?
C25 H25A 0.9600 . ?
C25 H25B 0.9600 . ?
C25 H25C 0.9600 . ?
C26 H26A 0.9600 . ?
C26 H26B 0.9600 . ?
C26 H26C 0.9600 . ?
C27 H27A 0.9600 . ?
C27 H27B 0.9600 . ?
C27 H27C 0.9600 . ?
C28 H28A 0.9600 . ?
C28 H28B 0.9600 . ?
C28 H28C 0.9600 . ?
C29 C30 1.382(4) . ?
C29 C34 1.402(4) . ?
C30 H30 0.9300 . ?
C30 C31 1.398(5) . ?
C31 H31 0.9300 . ?
C31 C32 1.381(6) . ?
C32 H32 0.9300 . ?
C32 C33 1.376(6) . ?
C33 H33 0.9300 . ?
C33 C34 1.384(5) . ?
C34 H34 0.9300 . ?
C36 C37 1.366(5) . ?
C36 C44 1.482(4) . ?
C37 C45 1.501(4) . ?
C38 H38 0.9800 . ?
C38 C39 1.528(4) . ?
C38 C40 1.521(4) . ?
C39 H39A 0.9600 . ?
C39 H39B 0.9600 . ?
C39 H39C 0.9600 . ?
C40 H40A 0.9600 . ?
C40 H40B 0.9600 . ?
C40 H40C 0.9600 . ?
C41 H41 0.9800 . ?
C41 C42 1.521(4) . ?
C41 C43 1.522(4) . ?
C42 H42A 0.9600 . ?
C42 H42B 0.9600 . ?
C42 H42C 0.9600 . ?
C43 H43A 0.9600 . ?
C43 H43B 0.9600 . ?
C43 H43C 0.9600 . ?
C44 H44A 0.9600 . ?
C44 H44B 0.9600 . ?
C44 H44C 0.9600 . ?
C45 H45A 0.9600 . ?
C45 H45B 0.9600 . ?
C45 H45C 0.9600 . ?
C46 C47 1.397(4) . ?
C46 C51 1.400(4) . ?
C47 H47 0.9300 . ?
C47 C48 1.390(4) . ?
C48 H48 0.9300 . ?
C48 C49 1.384(4) . ?
C49 H49 0.9300 . ?
C49 C50 1.393(5) . ?
C50 H50 0.9300 . ?
C50 C51 1.393(4) . ?
C51 H51 0.9300 . ?
O5 S2A 1.408(6) . ?
O5 S2B 1.50(2) . ?
O6 S2A 1.441(5) . ?
O6 S2B 1.339(19) . ?
S2A O4A 1.431(5) . ?
S2A C53A 1.812(6) . ?
F4A C53A 1.325(5) . ?
F5A C53A 1.309(6) . ?
F6A C53A 1.360(7) . ?
S2B O4B 1.409(15) . ?
S2B C53B 1.818(14) . ?
F4B C53B 1.337(14) . ?
F5B C53B 1.251(15) . ?
F6B C53B 1.384(16) . ?
S3A O7A 1.435(6) . ?
S3A O8A 1.424(5) . ?
S3A O9A 1.445(7) . ?
S3A C54A 1.800(4) . ?
F7A C54A 1.355(5) . ?
F8A C54A 1.313(6) . ?
F9A C54A 1.379(6) . ?
S1 O1 1.436(2) . ?
S1 O2 1.445(2) . ?
S1 O3 1.445(2) . ?
S1 C52 1.827(3) . ?
F1 C52 1.337(4) . ?
F2 C52 1.343(3) . ?
F3 C52 1.329(4) . ?
S3C O8C 1.431(15) . ?
S3C O7C 1.458(15) . ?
S3C O9C 1.432(14) . ?
S3C C54C 1.777(13) . ?
F7C C54C 1.324(16) . ?
F8C C54C 1.377(16) . ?
F9C C54C 1.361(17) . ?
S3B O9B 1.425(13) . ?
S3B O7B 1.466(12) . ?
S3B O8B 1.436(12) . ?
S3B C54B 1.784(10) . ?
F7B C54B 1.345(13) . ?
F8B C54B 1.363(13) . ?
F9B C54B 1.335(14) . ?
Cl11 C59B 1.719(16) . ?
Cl12 C59B 1.723(16) . ?
C59B H59A 0.9700 . ?
C59B H59B 0.9700 . ?
Cl3A C56A 1.758(6) . ?
Cl4A C56A 1.732(7) . ?
C56A H56A 0.9700 . ?
C56A H56B 0.9700 . ?
Cl9 C59A 1.723(8) . ?
Cl10 C59A 1.729(9) . ?
C59A H59C 0.9700 . ?
C59A H59D 0.9700 . ?
Cl6B C57B 1.752(16) . ?
Cl5B C57B 1.737(16) . ?
C57B H57A 0.9700 . ?
C57B H57B 0.9700 . ?
Cl2 C55 1.754(4) . ?
Cl1 C55 1.766(3) . ?
C55 H55A 0.9700 . ?
C55 H55B 0.9700 . ?
Cl8A C58A 1.684(16) . ?
Cl7A C58A 1.688(15) . ?
C58A H58A 0.9700 . ?
C58A H58B 0.9700 . ?
Cl5A C57A 1.709(16) . ?
Cl6A C57A 1.747(16) . ?
C57A H57C 0.9700 . ?
C57A H57D 0.9700 . ?
Cl4B C56B 1.695(15) . ?
Cl3B C56B 1.710(15) . ?
C56B H56C 0.9700 . ?
C56B H56D 0.9700 . ?
Cl7B C58B 1.743(15) . ?
Cl8B C58B 1.714(15) . ?
C58B H58C 0.9700 . ?
C58B H58D 0.9700 . ?

loop_
_geom_torsion_atom_site_label_1
_geom_torsion_atom_site_label_2
_geom_torsion_atom_site_label_3
_geom_torsion_atom_site_label_4
_geom_torsion
_geom_torsion_site_symmetry_1
_geom_torsion_site_symmetry_2
_geom_torsion_site_symmetry_3
_geom_torsion_site_symmetry_4
_geom_torsion_publ_flag
P1 P2 C1 N1 71.0(2) . . . . ?
P1 P2 C1 N2 -114.93(19) . . . . ?
P1 P2 C12 C13 -2.7(2) . . . . ?
P1 P2 C12 C17 173.54(17) . . . . ?
P1 P3 C18 N3 70.1(2) . . . . ?
P1 P3 C18 N4 -111.81(19) . . . . ?
P1 P3 C29 C30 0.0(3) . . . . ?
P1 P3 C29 C34 175.2(2) . . . . ?
P1 P4 C35 N5 70.5(3) . . . . ?
P1 P4 C35 N6 -112.48(19) . . . . ?
P1 P4 C46 C47 -2.1(2) . . . . ?
P1 P4 C46 C51 171.68(18) . . . . ?
P2 C12 C13 C14 176.4(2) . . . . ?
P2 C12 C17 C16 -178.3(2) . . . . ?
P3 C29 C30 C31 175.5(3) . . . . ?
P3 C29 C34 C33 -176.5(3) . . . . ?
P4 C46 C47 C48 173.8(2) . . . . ?
P4 C46 C51 C50 -175.9(2) . . . . ?
N1 C2 C3 N2 -1.2(3) . . . . ?
N1 C2 C3 C11 177.5(3) . . . . ?
N3 C19 C20 N4 -1.1(3) . . . . ?
N3 C19 C20 C28 177.9(3) . . . . ?
N5 C36 C37 N6 -0.5(3) . . . . ?
N5 C36 C37 C45 178.5(3) . . . . ?
C1 P2 C12 C13 104.4(2) . . . . ?
C1 P2 C12 C17 -79.4(2) . . . . ?
C1 N1 C2 C3 1.1(3) . . . . ?
C1 N1 C2 C10 -176.8(3) . . . . ?
C1 N1 C4 C5 -133.7(3) . . . . ?
C1 N1 C4 C6 100.5(3) . . . . ?
C1 N2 C3 C2 0.8(3) . . . . ?
C1 N2 C3 C11 -177.9(3) . . . . ?
C1 N2 C7 C8 -99.0(3) . . . . ?
C1 N2 C7 C9 134.4(3) . . . . ?
C2 N1 C1 P2 174.1(2) . . . . ?
C2 N1 C1 N2 -0.6(3) . . . . ?
C2 N1 C4 C5 48.3(3) . . . . ?
C2 N1 C4 C6 -77.5(3) . . . . ?
C3 N2 C1 P2 -175.53(18) . . . . ?
C3 N2 C1 N1 -0.1(3) . . . . ?
C3 N2 C7 C8 73.2(3) . . . . ?
C3 N2 C7 C9 -53.3(4) . . . . ?
C4 N1 C1 P2 -4.2(4) . . . . ?
C4 N1 C1 N2 -178.9(2) . . . . ?
C4 N1 C2 C3 179.4(2) . . . . ?
C4 N1 C2 C10 1.4(4) . . . . ?
C7 N2 C1 P2 -2.1(3) . . . . ?
C7 N2 C1 N1 173.3(2) . . . . ?
C7 N2 C3 C2 -172.4(2) . . . . ?
C7 N2 C3 C11 8.9(4) . . . . ?
C10 C2 C3 N2 176.7(3) . . . . ?
C10 C2 C3 C11 -4.7(5) . . . . ?
C12 P2 C1 N1 -40.4(3) . . . . ?
C12 P2 C1 N2 133.7(2) . . . . ?
C12 C13 C14 C15 1.1(4) . . . . ?
C13 C12 C17 C16 -1.8(4) . . . . ?
C13 C14 C15 C16 -1.0(4) . . . . ?
C14 C15 C16 C17 -0.5(4) . . . . ?
C15 C16 C17 C12 2.0(4) . . . . ?
C17 C12 C13 C14 0.3(4) . . . . ?
C18 P3 C29 C30 104.6(3) . . . . ?
C18 P3 C29 C34 -80.2(2) . . . . ?
C18 N3 C19 C20 1.3(3) . . . . ?
C18 N3 C19 C27 -176.9(3) . . . . ?
C18 N3 C21 C22 97.3(3) . . . . ?
C18 N3 C21 C23 -135.3(3) . . . . ?
C18 N4 C20 C19 0.5(3) . . . . ?
C18 N4 C20 C28 -178.6(3) . . . . ?
C18 N4 C24 C25 -97.3(3) . . . . ?
C18 N4 C24 C26 135.3(3) . . . . ?
C19 N3 C18 P3 177.2(2) . . . . ?
C19 N3 C18 N4 -1.0(3) . . . . ?
C19 N3 C21 C22 -76.7(3) . . . . ?
C19 N3 C21 C23 50.7(3) . . . . ?
C20 N4 C18 P3 -178.13(18) . . . . ?
C20 N4 C18 N3 0.3(3) . . . . ?
C20 N4 C24 C25 72.7(4) . . . . ?
C20 N4 C24 C26 -54.7(4) . . . . ?
C21 N3 C18 P3 2.3(4) . . . . ?
C21 N3 C18 N4 -175.9(2) . . . . ?
C21 N3 C19 C20 176.0(2) . . . . ?
C21 N3 C19 C27 -2.3(4) . . . . ?
C24 N4 C18 P3 -6.7(3) . . . . ?
C24 N4 C18 N3 171.8(2) . . . . ?
C24 N4 C20 C19 -170.7(2) . . . . ?
C24 N4 C20 C28 10.2(4) . . . . ?
C27 C19 C20 N4 177.1(3) . . . . ?
C27 C19 C20 C28 -3.9(5) . . . . ?
C29 P3 C18 N3 -38.6(3) . . . . ?
C29 P3 C18 N4 139.5(2) . . . . ?
C29 C30 C31 C32 0.0(6) . . . . ?
C30 C29 C34 C33 -1.0(5) . . . . ?
C30 C31 C32 C33 0.0(7) . . . . ?
C31 C32 C33 C34 -0.5(7) . . . . ?
C32 C33 C34 C29 1.0(6) . . . . ?
C34 C29 C30 C31 0.5(5) . . . . ?
C35 P4 C46 C47 104.0(2) . . . . ?
C35 P4 C46 C51 -82.2(2) . . . . ?
C35 N5 C36 C37 0.5(3) . . . . ?
C35 N5 C36 C44 -179.9(3) . . . . ?
C35 N5 C38 C39 96.3(3) . . . . ?
C35 N5 C38 C40 -137.4(2) . . . . ?
C35 N6 C37 C36 0.2(3) . . . . ?
C35 N6 C37 C45 -178.8(3) . . . . ?
C35 N6 C41 C42 -94.9(3) . . . . ?
C35 N6 C41 C43 137.3(3) . . . . ?
C36 N5 C35 P4 176.9(2) . . . . ?
C36 N5 C35 N6 -0.4(3) . . . . ?
C36 N5 C38 C39 -78.4(3) . . . . ?
C36 N5 C38 C40 48.0(4) . . . . ?
C37 N6 C35 P4 -177.59(19) . . . . ?
C37 N6 C35 N5 0.1(3) . . . . ?
C37 N6 C41 C42 78.8(4) . . . . ?
C37 N6 C41 C43 -49.0(4) . . . . ?
C38 N5 C35 P4 1.4(4) . . . . ?
C38 N5 C35 N6 -175.9(2) . . . . ?
C38 N5 C36 C37 175.9(2) . . . . ?
C38 N5 C36 C44 -4.6(4) . . . . ?
C41 N6 C35 P4 -2.9(3) . . . . ?
C41 N6 C35 N5 174.8(2) . . . . ?
C41 N6 C37 C36 -174.2(2) . . . . ?
C41 N6 C37 C45 6.8(5) . . . . ?
C44 C36 C37 N6 -180.0(3) . . . . ?
C44 C36 C37 C45 -1.0(5) . . . . ?
C46 P4 C35 N5 -39.1(3) . . . . ?
C46 P4 C35 N6 137.9(2) . . . . ?
C46 C47 C48 C49 1.2(4) . . . . ?
C47 C46 C51 C50 -1.7(4) . . . . ?
C47 C48 C49 C50 -1.1(4) . . . . ?
C48 C49 C50 C51 -0.4(4) . . . . ?
C49 C50 C51 C46 1.7(4) . . . . ?
C51 C46 C47 C48 0.2(4) . . . . ?
O5 S2A C53A F4A -178.9(4) . . . . ?
O5 S2A C53A F5A -54.0(5) . . . . ?
O5 S2A C53A F6A 60.8(4) . . . . ?
O5 S2B C53B F4B 170.3(13) . . . . ?
O5 S2B C53B F5B -65.6(15) . . . . ?
O5 S2B C53B F6B 53.1(13) . . . . ?
O6 S2A C53A F4A 61.8(6) . . . . ?
O6 S2A C53A F5A -173.4(5) . . . . ?
O6 S2A C53A F6A -58.6(4) . . . . ?
O6 S2B C53B F4B 45.4(18) . . . . ?
O6 S2B C53B F5B 169.5(15) . . . . ?
O6 S2B C53B F6B -71.8(15) . . . . ?
O4A S2A C53A F4A -60.6(6) . . . . ?
O4A S2A C53A F5A 64.2(6) . . . . ?
O4A S2A C53A F6A 179.0(4) . . . . ?
O4B S2B C53B F4B -66.5(19) . . . . ?
O4B S2B C53B F5B 57.6(19) . . . . ?
O4B S2B C53B F6B 176.3(15) . . . . ?
O7A S3A C54A F7A 167.8(4) . . . . ?
O7A S3A C54A F8A -66.8(4) . . . . ?
O7A S3A C54A F9A 52.6(4) . . . . ?
O8A S3A C54A F7A -72.9(4) . . . . ?
O8A S3A C54A F8A 52.5(4) . . . . ?
O8A S3A C54A F9A 171.9(4) . . . . ?
O9A S3A C54A F7A 47.3(6) . . . . ?
O9A S3A C54A F8A 172.6(5) . . . . ?
O9A S3A C54A F9A -67.9(5) . . . . ?
O1 S1 C52 F1 -60.4(2) . . . . ?
O1 S1 C52 F2 59.7(3) . . . . ?
O1 S1 C52 F3 179.3(2) . . . . ?
O2 S1 C52 F1 178.8(2) . . . . ?
O2 S1 C52 F2 -61.0(3) . . . . ?
O2 S1 C52 F3 58.6(2) . . . . ?
O3 S1 C52 F1 59.1(2) . . . . ?
O3 S1 C52 F2 179.3(2) . . . . ?
O3 S1 C52 F3 -61.1(2) . . . . ?
O8C S3C C54C F7C -68(2) . . . . ?
O8C S3C C54C F8C 56(2) . . . . ?
O8C S3C C54C F9C 170(2) . . . . ?
O7C S3C C54C F7C 175(2) . . . . ?
O7C S3C C54C F8C -61.5(18) . . . . ?
O7C S3C C54C F9C 52.9(19) . . . . ?
O9C S3C C54C F7C 56(2) . . . . ?
O9C S3C C54C F8C 179.3(17) . . . . ?
O9C S3C C54C F9C -66.3(19) . . . . ?
O9B S3B C54B F7B 66.2(12) . . . . ?
O9B S3B C54B F8B -173.0(10) . . . . ?
O9B S3B C54B F9B -53.3(12) . . . . ?
O7B S3B C54B F7B -177.0(12) . . . . ?
O7B S3B C54B F8B -56.2(12) . . . . ?
O7B S3B C54B F9B 63.6(13) . . . . ?
O8B S3B C54B F7B -59.5(13) . . . . ?
O8B S3B C54B F8B 61.3(13) . . . . ?
O8B S3B C54B F9B -179.0(13) . . . . ?

loop_
_exptl_oxdiff_crystal_face_indexfrac_h
_exptl_oxdiff_crystal_face_indexfrac_k
_exptl_oxdiff_crystal_face_indexfrac_l
_exptl_oxdiff_crystal_face_x
_exptl_oxdiff_crystal_face_y
_exptl_oxdiff_crystal_face_z
-0.0000 -0.0000 1.0000 -0.0835 -0.0013 0.0056
0.0000 0.0000 -1.0000 0.0835 0.0013 -0.0056
-0.0000 1.0000 0.0000 0.0207 0.0016 -0.1054
0.0000 -1.0000 -0.0000 -0.0207 -0.0016 0.1054
-8.0000 0.0000 -3.0001 0.2596 -0.8513 -0.3727
-9.0000 -4.0000 -4.0002 0.2613 -0.9632 -0.0014
9.0000 5.0000 1.0002 0.0098 0.9688 -0.1208
7.0000 9.0000 2.0002 0.0116 0.7600 -0.6256
0.0001 -8.0000 3.9999 -0.4997 -0.0181 0.8652
-8.0000 0.0000 3.9999 -0.3247 -0.8607 -0.3335
5.9999 8.0000 9.0002 -0.5923 0.6421 -0.5255
-7.0000 -3.0000 6.9998 -0.6384 -0.7626 0.0438
6.0000 2.0000 10.0001 -0.8001 0.6312 0.1122
